data_7025136
loop_
_publ_author_name
'Inglis, Ross'
'Stoumpos, Constantinos C.'
'Prescimone, Alessandro'
'Siczek, Milosz'
'Lis, Tadeusz'
'Wernsdorfer, Wolfgang'
'Brechin, Euan K.'
'Milios, Constantinos J.'

_publ_section_title
;
 Ferromagnetic manganese &#x201C;cubes&#x201D;: from PSII to
 single-molecule magnets
;
_journal_issue 20
_journal_name_full 'Dalton Transactions'
_journal_page_first 4777
_journal_paper_doi 10.1039/b925248g
_journal_volume 39
_journal_year 2010
_chemical_formula_moiety 'C72 H76 Mn4 N8 O16, 0.75(C2 H3 N)'
_chemical_formula_sum 'C73.5 H78.25 Mn4 N8.75 O16'
_chemical_formula_weight 1559.96
_chemical_name_systematic
;
?
;
_space_group_IT_number 14
_symmetry_cell_setting monoclinic
_symmetry_space_group_name_Hall '-P 2yn'
_symmetry_space_group_name_H-M 'P 1 21/n 1'
_atom_sites_solution_hydrogens geom
_atom_sites_solution_primary direct
_atom_sites_solution_secondary difmap
_audit_creation_method SHELXL-97
_cell_angle_alpha 90.00
_cell_angle_beta 98.37(3)
_cell_angle_gamma 90.00
_cell_formula_units_Z 8
_cell_length_a 13.140(4)
_cell_length_b 49.51(3)
_cell_length_c 22.596(7)
_cell_measurement_reflns_used 18589
_cell_measurement_temperature 100(2)
_cell_measurement_theta_max 27
_cell_measurement_theta_min 4
_cell_volume 14544(11)
_computing_cell_refinement 'CrysAlis CCD, Oxford Diffraction Ltd.'
_computing_data_collection 'CrysAlis RED, Oxford Diffraction Ltd.'
_computing_data_reduction 'CrysAlis RED, Oxford Diffraction Ltd.'
_computing_structure_refinement 'SHELXL-97 (Sheldrick, 1997)'
_computing_structure_solution 'SHELXS-97 (Sheldrick, 1990)'
_diffrn_ambient_temperature 100(2)
_diffrn_measured_fraction_theta_full 0.972
_diffrn_measured_fraction_theta_max 0.970
_diffrn_measurement_device_type 'Xcalibur PX KM4CCD'
_diffrn_measurement_method '\f and \w'
_diffrn_radiation_monochromator graphite
_diffrn_radiation_source 'fine-focus sealed tube'
_diffrn_radiation_type MoK\a
_diffrn_radiation_wavelength 0.71073
_diffrn_reflns_av_R_equivalents 0.0817
_diffrn_reflns_av_sigmaI/netI 0.1695
_diffrn_reflns_limit_h_max 16
_diffrn_reflns_limit_h_min -15
_diffrn_reflns_limit_k_max 62
_diffrn_reflns_limit_k_min -42
_diffrn_reflns_limit_l_max 28
_diffrn_reflns_limit_l_min -24
_diffrn_reflns_number 64602
_diffrn_reflns_theta_full 27.00
_diffrn_reflns_theta_max 27.06
_diffrn_reflns_theta_min 4.19
_exptl_absorpt_coefficient_mu 0.752
_exptl_absorpt_correction_T_max 0.962
_exptl_absorpt_correction_T_min 0.828
_exptl_absorpt_correction_type analytical
_exptl_absorpt_process_details
;
CrysAlis RED, Oxford Diffraction Ltd.,
Version 1.171.32.5
Analytical numeric absorption correction using a
multifaceted crystal model based on expressions
derived by R.C. Clark & J.S. Reid.
(Clark, R. C. & Reid, J. S. (1995). Acta Cryst. A51, 887-897)
;
_exptl_crystal_colour black
_exptl_crystal_density_diffrn 1.425
_exptl_crystal_density_method 'not measured'
_exptl_crystal_description block
_exptl_crystal_F_000 6468
_exptl_crystal_size_max 0.57
_exptl_crystal_size_mid 0.14
_exptl_crystal_size_min 0.06
_refine_diff_density_max 0.672
_refine_diff_density_min -0.495
_refine_diff_density_rms 0.069
_refine_ls_extinction_method none
_refine_ls_goodness_of_fit_ref 1.004
_refine_ls_hydrogen_treatment constr
_refine_ls_matrix_type full
_refine_ls_number_parameters 1913
_refine_ls_number_reflns 30962
_refine_ls_number_restraints 4
_refine_ls_restrained_S_all 1.004
_refine_ls_R_factor_all 0.1668
_refine_ls_R_factor_gt 0.0709
_refine_ls_shift/su_max 0.005
_refine_ls_shift/su_mean 0.000
_refine_ls_structure_factor_coef Fsqd
_refine_ls_weighting_details 'calc w=1/[\s^2^(Fo^2^)+(0.0220P)^2^+0.0000P] where P=(Fo^2^+2Fc^2^)/3'
_refine_ls_weighting_scheme calc
_refine_ls_wR_factor_gt 0.0861
_refine_ls_wR_factor_ref 0.0976
_reflns_number_gt 14093
_reflns_number_total 30962
_reflns_threshold_expression >2sigma(I)
_cod_data_source_file b925248g.txt
_cod_data_source_block c2ms96rp
_cod_original_sg_symbol_H-M 'P 21/n'
_cod_original_formula_sum 'C73.50 H78.25 Mn4 N8.75 O16'
_cod_database_code 7025136

loop_
_symmetry_equiv_pos_as_xyz
'x, y, z'
'x+1/2, -y+1/2, z+1/2'
'-x, -y, -z'
'-x-1/2, y-1/2, -z-1/2'

loop_
_atom_site_label
_atom_site_type_symbol
_atom_site_fract_x
_atom_site_fract_y
_atom_site_fract_z
_atom_site_U_iso_or_equiv
_atom_site_adp_type
_atom_site_occupancy
_atom_site_symmetry_multiplicity
_atom_site_calc_flag
_atom_site_refinement_flags
_atom_site_disorder_assembly
_atom_site_disorder_group
Mn1 Mn 0.79299(5) 0.304076(13) 0.83913(2) 0.03284(17) Uani 1 1 d . . .
Mn2 Mn 0.54794(5) 0.322455(13) 0.76306(2) 0.03403(17) Uani 1 1 d . . .
Mn3 Mn 0.67414(5) 0.272801(14) 0.68560(2) 0.04215(19) Uani 1 1 d . . .
Mn4 Mn 0.62182(5) 0.247634(13) 0.82370(2) 0.03765(18) Uani 1 1 d . . .
Mn5 Mn -0.03792(5) 0.069033(14) 0.82929(2) 0.03797(18) Uani 1 1 d . . .
Mn6 Mn -0.09080(5) 0.040792(14) 0.68489(2) 0.03636(18) Uani 1 1 d . . .
Mn7 Mn 0.13484(5) 0.081507(14) 0.70027(2) 0.03685(18) Uani 1 1 d . . .
Mn8 Mn 0.16892(5) 0.027261(14) 0.80298(2) 0.03658(18) Uani 1 1 d . . .
O11 O 0.9166(2) 0.31434(6) 0.81545(10) 0.0367(7) Uani 1 1 d . . .
O21 O 0.7280(2) 0.25512(5) 0.77420(10) 0.0372(7) Uani 1 1 d . . .
N11 N 0.8157(3) 0.26766(7) 0.80247(12) 0.0326(9) Uani 1 1 d . . .
C11 C 1.0002(3) 0.29881(10) 0.82630(15) 0.0349(11) Uani 1 1 d . . .
C21 C 0.9968(3) 0.27051(10) 0.81729(15) 0.0341(11) Uani 1 1 d . . .
C31 C 1.0905(4) 0.25619(10) 0.82741(16) 0.0434(12) Uani 1 1 d . . .
H31 H 1.0901 0.2372 0.8213 0.052 Uiso 1 1 calc R . .
C41 C 1.1818(4) 0.26888(11) 0.84580(16) 0.0412(12) Uani 1 1 d . . .
H41 H 1.2439 0.2588 0.8527 0.049 Uiso 1 1 calc R . .
C51 C 1.1837(3) 0.29677(11) 0.85444(16) 0.0445(13) Uani 1 1 d . . .
H51 H 1.2471 0.3057 0.8672 0.053 Uiso 1 1 calc R . .
C61 C 1.0937(4) 0.31138(9) 0.84455(15) 0.0382(11) Uani 1 1 d . . .
H61 H 1.0957 0.3304 0.8503 0.046 Uiso 1 1 calc R . .
C71 C 0.9023(3) 0.25637(9) 0.79501(15) 0.0346(11) Uani 1 1 d . . .
C81 C 0.9053(3) 0.22925(9) 0.76492(18) 0.0478(13) Uani 1 1 d . . .
H81A H 0.9687 0.2280 0.7462 0.057 Uiso 1 1 calc R . .
H81B H 0.8457 0.2278 0.7327 0.057 Uiso 1 1 calc R . .
C91 C 0.9026(4) 0.20578(9) 0.80789(19) 0.0613(14) Uani 1 1 d . . .
H91A H 0.9035 0.1887 0.7860 0.092 Uiso 1 1 calc R . .
H91B H 0.8398 0.2068 0.8265 0.092 Uiso 1 1 calc R . .
H91C H 0.9629 0.2067 0.8390 0.092 Uiso 1 1 calc R . .
O12 O 0.7751(2) 0.33815(5) 0.87570(10) 0.0334(7) Uani 1 1 d . . .
O22 O 0.8442(2) 0.26848(6) 0.95868(10) 0.0394(7) Uani 1 1 d . . .
H22 H 0.8053 0.2592 0.9338 0.059 Uiso 1 1 calc R . .
N12 N 0.8631(2) 0.29341(7) 0.93305(13) 0.0321(9) Uani 1 1 d . . .
C12 C 0.8587(3) 0.35061(9) 0.90293(16) 0.0299(10) Uani 1 1 d . . .
C22 C 0.9290(3) 0.33795(9) 0.94817(15) 0.0308(10) Uani 1 1 d . . .
C32 C 1.0166(3) 0.35194(9) 0.97337(16) 0.0347(11) Uani 1 1 d . . .
H32 H 1.0642 0.3433 1.0031 0.042 Uiso 1 1 calc R . .
C42 C 1.0362(3) 0.37786(9) 0.95643(17) 0.0376(11) Uani 1 1 d . . .
H42 H 1.0966 0.3870 0.9741 0.045 Uiso 1 1 calc R . .
C52 C 0.9670(4) 0.39036(9) 0.91348(17) 0.0419(12) Uani 1 1 d . . .
H52 H 0.9794 0.4083 0.9017 0.050 Uiso 1 1 calc R . .
C62 C 0.8801(3) 0.37706(9) 0.88748(17) 0.0382(11) Uani 1 1 d . . .
H62 H 0.8332 0.3861 0.8581 0.046 Uiso 1 1 calc R . .
C72 C 0.9100(3) 0.31043(9) 0.97004(16) 0.0310(11) Uani 1 1 d . . .
C82 C 0.9383(3) 0.30373(9) 1.03522(15) 0.0409(12) Uani 1 1 d . . .
H82A H 1.0056 0.3120 1.0506 0.049 Uiso 1 1 calc R . .
H82B H 0.9449 0.2839 1.0401 0.049 Uiso 1 1 calc R . .
C92 C 0.8580(4) 0.31403(10) 1.07074(18) 0.0693(16) Uani 1 1 d . . .
H92A H 0.8790 0.3100 1.1132 0.104 Uiso 1 1 calc R . .
H92B H 0.7921 0.3052 1.0568 0.104 Uiso 1 1 calc R . .
H92C H 0.8506 0.3336 1.0653 0.104 Uiso 1 1 calc R . .
O13 O 0.4126(2) 0.32402(5) 0.77758(10) 0.0368(7) Uani 1 1 d . . .
O23 O 0.6611(2) 0.28988(5) 0.85665(9) 0.0315(7) Uani 1 1 d . . .
N13 N 0.5820(2) 0.30854(6) 0.84783(12) 0.0301(8) Uani 1 1 d . . .
C13 C 0.3909(3) 0.33681(9) 0.82613(17) 0.0352(11) Uani 1 1 d . . .
C23 C 0.4468(3) 0.33279(8) 0.88379(16) 0.0328(11) Uani 1 1 d . . .
C33 C 0.4135(3) 0.34561(9) 0.93267(17) 0.0413(12) Uani 1 1 d . . .
H33 H 0.4493 0.3425 0.9718 0.050 Uiso 1 1 calc R . .
C43 C 0.3297(3) 0.36263(9) 0.9250(2) 0.0475(13) Uani 1 1 d . . .
H43 H 0.3085 0.3714 0.9586 0.057 Uiso 1 1 calc R . .
C53 C 0.2765(3) 0.36698(9) 0.8685(2) 0.0473(12) Uani 1 1 d . . .
H53 H 0.2190 0.3788 0.8633 0.057 Uiso 1 1 calc R . .
C63 C 0.3063(3) 0.35429(9) 0.81993(18) 0.0416(12) Uani 1 1 d . . .
H63 H 0.2688 0.3574 0.7813 0.050 Uiso 1 1 calc R . .
C73 C 0.5368(3) 0.31472(8) 0.89380(16) 0.0327(11) Uani 1 1 d . . .
C83 C 0.5748(3) 0.30361(9) 0.95480(16) 0.0440(12) Uani 1 1 d . . .
H83A H 0.5861 0.3188 0.9834 0.053 Uiso 1 1 calc R . .
H83B H 0.6421 0.2948 0.9538 0.053 Uiso 1 1 calc R . .
C93 C 0.5026(4) 0.28338(9) 0.97776(17) 0.0545(14) Uani 1 1 d . . .
H93A H 0.5354 0.2759 1.0160 0.082 Uiso 1 1 calc R . .
H93B H 0.4876 0.2687 0.9486 0.082 Uiso 1 1 calc R . .
H93C H 0.4385 0.2925 0.9834 0.082 Uiso 1 1 calc R . .
O14 O 0.5157(2) 0.33537(6) 0.68305(10) 0.0382(7) Uani 1 1 d . . .
O24 O 0.6371(2) 0.37583(5) 0.83245(10) 0.0404(7) Uani 1 1 d . . .
H24A H 0.6792 0.3636 0.8445 0.061 Uiso 1 1 calc R . .
N14 N 0.5673(2) 0.36627(7) 0.78380(12) 0.0329(9) Uani 1 1 d . . .
C14 C 0.4418(3) 0.35402(10) 0.67004(17) 0.0388(12) Uani 1 1 d . . .
C24 C 0.4367(3) 0.37780(10) 0.70372(16) 0.0388(11) Uani 1 1 d . . .
C34 C 0.3558(3) 0.39581(9) 0.68604(17) 0.0466(12) Uani 1 1 d . . .
H34 H 0.3505 0.4118 0.7087 0.056 Uiso 1 1 calc R . .
C44 C 0.2840(4) 0.39095(11) 0.6367(2) 0.0617(15) Uani 1 1 d . . .
H44 H 0.2289 0.4032 0.6260 0.074 Uiso 1 1 calc R . .
C54 C 0.2924(4) 0.36833(11) 0.6031(2) 0.0616(15) Uani 1 1 d . . .
H54 H 0.2448 0.3654 0.5678 0.074 Uiso 1 1 calc R . .
C64 C 0.3684(4) 0.34991(10) 0.61981(17) 0.0502(13) Uani 1 1 d . . .
H64 H 0.3713 0.3340 0.5967 0.060 Uiso 1 1 calc R . .
C74 C 0.5125(3) 0.38535(9) 0.75653(17) 0.0347(11) Uani 1 1 d . . .
C84 C 0.5239(3) 0.41403(9) 0.77858(18) 0.0447(12) Uani 1 1 d . . .
H84A H 0.5003 0.4264 0.7449 0.054 Uiso 1 1 calc R . .
H84B H 0.5976 0.4177 0.7920 0.054 Uiso 1 1 calc R . .
C94 C 0.4634(3) 0.42023(9) 0.83024(18) 0.0544(13) Uani 1 1 d . . .
H94A H 0.4771 0.4389 0.8438 0.082 Uiso 1 1 calc R . .
H94B H 0.4848 0.4078 0.8634 0.082 Uiso 1 1 calc R . .
H94C H 0.3896 0.4180 0.8165 0.082 Uiso 1 1 calc R . .
O15 O 0.8008(2) 0.26789(7) 0.65965(12) 0.0551(9) Uani 1 1 d . . .
O25 O 0.69482(19) 0.32083(5) 0.75808(10) 0.0359(7) Uani 1 1 d . . .
N15 N 0.7207(3) 0.31017(8) 0.70518(13) 0.0488(11) Uani 1 1 d . . .
C15 C 0.8343(4) 0.28529(13) 0.6227(2) 0.0557(15) Uani 1 1 d . . .
C25 C 0.8231(4) 0.31308(12) 0.62712(18) 0.0515(14) Uani 1 1 d . . .
C35 C 0.8602(4) 0.33040(12) 0.5848(2) 0.0706(16) Uani 1 1 d . . .
H35 H 0.8510 0.3494 0.5869 0.085 Uiso 1 1 calc R . .
C45 C 0.9102(4) 0.31926(14) 0.5400(2) 0.0734(17) Uani 1 1 d . . .
H45 H 0.9350 0.3306 0.5113 0.088 Uiso 1 1 calc R . .
C55 C 0.9231(4) 0.29150(15) 0.5380(2) 0.0816(19) Uani 1 1 d . . .
H55 H 0.9580 0.2841 0.5078 0.098 Uiso 1 1 calc R . .
C65 C 0.8878(4) 0.27472(12) 0.5773(2) 0.0678(16) Uani 1 1 d . . .
H65 H 0.8986 0.2558 0.5747 0.081 Uiso 1 1 calc R . .
C75 C 0.7805(3) 0.32540(10) 0.67776(18) 0.0463(13) Uani 1 1 d . . .
C85 C 0.8073(4) 0.35371(10) 0.69809(18) 0.0539(14) Uani 1 1 d . . .
H85A H 0.8753 0.3585 0.6872 0.065 Uiso 1 1 calc R . .
H85B H 0.8125 0.3546 0.7422 0.065 Uiso 1 1 calc R . .
C95 C 0.7278(4) 0.37406(10) 0.6703(2) 0.0738(16) Uani 1 1 d . . .
H95A H 0.7481 0.3922 0.6848 0.111 Uiso 1 1 calc R . .
H95B H 0.6606 0.3696 0.6816 0.111 Uiso 1 1 calc R . .
H95C H 0.7234 0.3735 0.6267 0.111 Uiso 1 1 calc R . .
O16 O 0.6305(2) 0.23716(6) 0.66124(10) 0.0446(8) Uani 1 1 d . . .
O26 O 0.5476(2) 0.30736(6) 0.58243(10) 0.0463(8) Uani 1 1 d . . .
H26A H 0.5397 0.3150 0.6147 0.069 Uiso 1 1 calc R . .
N16 N 0.5934(3) 0.28213(8) 0.59473(14) 0.0444(10) Uani 1 1 d . . .
C16 C 0.6606(3) 0.22693(10) 0.61186(17) 0.0432(12) Uani 1 1 d . . .
C26 C 0.6428(3) 0.24014(9) 0.55609(17) 0.0394(11) Uani 1 1 d . . .
C36 C 0.6713(3) 0.22693(10) 0.50632(18) 0.0499(13) Uani 1 1 d . . .
H36 H 0.6596 0.2357 0.4685 0.060 Uiso 1 1 calc R . .
C46 C 0.7160(3) 0.20158(11) 0.51035(19) 0.0528(14) Uani 1 1 d . . .
H46 H 0.7340 0.1930 0.4757 0.063 Uiso 1 1 calc R . .
C56 C 0.7340(3) 0.18888(10) 0.56507(19) 0.0522(14) Uani 1 1 d . . .
H56 H 0.7662 0.1717 0.5685 0.063 Uiso 1 1 calc R . .
C66 C 0.7052(3) 0.20116(10) 0.61495(18) 0.0504(13) Uani 1 1 d . . .
H66 H 0.7159 0.1919 0.6522 0.061 Uiso 1 1 calc R . .
C76 C 0.5947(3) 0.26716(10) 0.54762(17) 0.0420(12) Uani 1 1 d . . .
C86 C 0.5519(3) 0.27700(9) 0.48625(15) 0.0438(12) Uani 1 1 d . . .
H86A H 0.4946 0.2897 0.4889 0.053 Uiso 1 1 calc R . .
H86B H 0.5245 0.2615 0.4611 0.053 Uiso 1 1 calc R . .
C96 C 0.6364(4) 0.29123(10) 0.45750(18) 0.0590(15) Uani 1 1 d . . .
H96A H 0.6057 0.2998 0.4200 0.088 Uiso 1 1 calc R . .
H96B H 0.6877 0.2779 0.4492 0.088 Uiso 1 1 calc R . .
H96C H 0.6695 0.3050 0.4849 0.088 Uiso 1 1 calc R . .
O17 O 0.5112(2) 0.24142(6) 0.86450(10) 0.0397(8) Uani 1 1 d . . .
O27 O 0.5497(2) 0.28145(6) 0.72156(10) 0.0365(7) Uani 1 1 d . . .
N17 N 0.5173(3) 0.26047(7) 0.75548(12) 0.0359(9) Uani 1 1 d . . .
C17 C 0.4276(4) 0.22837(9) 0.83922(18) 0.0409(12) Uani 1 1 d . . .
C27 C 0.3797(3) 0.23340(9) 0.78019(17) 0.0393(12) Uani 1 1 d . . .
C37 C 0.2915(4) 0.21905(10) 0.75840(19) 0.0497(13) Uani 1 1 d . . .
H37 H 0.2589 0.2224 0.7187 0.060 Uiso 1 1 calc R . .
C47 C 0.2499(4) 0.20030(10) 0.7921(2) 0.0556(14) Uani 1 1 d . . .
H47 H 0.1897 0.1907 0.7759 0.067 Uiso 1 1 calc R . .
C57 C 0.2962(4) 0.19550(10) 0.8495(2) 0.0561(14) Uani 1 1 d . . .
H57 H 0.2669 0.1827 0.8734 0.067 Uiso 1 1 calc R . .
C67 C 0.3836(4) 0.20889(10) 0.87286(19) 0.0497(13) Uani 1 1 d . . .
H67 H 0.4153 0.2050 0.9124 0.060 Uiso 1 1 calc R . .
C77 C 0.4203(4) 0.25412(9) 0.74374(16) 0.0385(12) Uani 1 1 d . . .
C87 C 0.3509(3) 0.26769(9) 0.69339(16) 0.0474(13) Uani 1 1 d . . .
H87A H 0.3693 0.2871 0.6921 0.057 Uiso 1 1 calc R . .
H87B H 0.2788 0.2665 0.7011 0.057 Uiso 1 1 calc R . .
C97 C 0.3595(4) 0.25494(10) 0.63361(18) 0.0688(16) Uani 1 1 d . . .
H97A H 0.3184 0.2653 0.6017 0.103 Uiso 1 1 calc R . .
H97B H 0.3339 0.2363 0.6331 0.103 Uiso 1 1 calc R . .
H97C H 0.4316 0.2549 0.6272 0.103 Uiso 1 1 calc R . .
O18 O 0.7205(2) 0.23434(6) 0.88721(10) 0.0394(7) Uani 1 1 d . . .
O28 O 0.5937(2) 0.19750(6) 0.73328(12) 0.0579(9) Uani 1 1 d . . .
H28A H 0.6060 0.2104 0.7112 0.087 Uiso 1 1 calc R . .
N18 N 0.6198(3) 0.20488(7) 0.79298(15) 0.0426(10) Uani 1 1 d . . .
C18 C 0.6948(3) 0.21319(10) 0.91964(18) 0.0416(12) Uani 1 1 d . . .
C28 C 0.6507(3) 0.18913(10) 0.8934(2) 0.0467(12) Uani 1 1 d . . .
C38 C 0.6261(4) 0.16868(10) 0.9323(2) 0.0601(14) Uani 1 1 d . . .
H38 H 0.5960 0.1524 0.9157 0.072 Uiso 1 1 calc R . .
C48 C 0.6440(4) 0.17138(11) 0.9929(2) 0.0640(15) Uani 1 1 d . . .
H48 H 0.6260 0.1572 1.0179 0.077 Uiso 1 1 calc R . .
C58 C 0.6883(4) 0.19476(12) 1.0177(2) 0.0612(15) Uani 1 1 d . . .
H58 H 0.7011 0.1968 1.0599 0.073 Uiso 1 1 calc R . .
C68 C 0.7140(3) 0.21516(10) 0.98143(18) 0.0513(13) Uani 1 1 d . . .
H68 H 0.7458 0.2310 0.9992 0.062 Uiso 1 1 calc R . .
C78 C 0.6266(3) 0.18424(10) 0.8279(2) 0.0449(12) Uani 1 1 d . . .
C88 C 0.6080(4) 0.15630(10) 0.8054(2) 0.0639(15) Uani 1 1 d . . .
H88A H 0.6425 0.1433 0.8352 0.077 Uiso 1 1 calc R . .
H88B H 0.6376 0.1540 0.7678 0.077 Uiso 1 1 calc R . .
C98 C 0.4931(5) 0.15044(11) 0.7939(2) 0.0812(18) Uani 1 1 d . . .
H98A H 0.4819 0.1318 0.7798 0.122 Uiso 1 1 calc R . .
H98B H 0.4595 0.1629 0.7635 0.122 Uiso 1 1 calc R . .
H98C H 0.4639 0.1528 0.8311 0.122 Uiso 1 1 calc R . .
O19 O -0.0642(2) 0.10512(6) 0.84304(11) 0.0444(8) Uani 1 1 d . . .
O29 O 0.1664(2) 0.06667(6) 0.79495(10) 0.0366(7) Uani 1 1 d . . .
N19 N 0.1105(3) 0.07956(7) 0.83381(13) 0.0381(9) Uani 1 1 d . A .
C19 C -0.0092(4) 0.11782(10) 0.88957(19) 0.0478(13) Uani 1 1 d . . .
C29 C 0.0981(4) 0.11477(10) 0.90444(18) 0.0558(14) Uani 1 1 d . A .
C39 C 0.1484(4) 0.12810(11) 0.9554(2) 0.0670(16) Uani 1 1 d . . .
H39 H 0.2207 0.1262 0.9659 0.080 Uiso 1 1 calc R . .
C49 C 0.0944(5) 0.14377(11) 0.9902(2) 0.0761(18) Uani 1 1 d . . .
H49 H 0.1285 0.1520 1.0256 0.091 Uiso 1 1 calc R . .
C59 C -0.0108(5) 0.14749(11) 0.9732(2) 0.0694(16) Uani 1 1 d . . .
H59 H -0.0474 0.1590 0.9963 0.083 Uiso 1 1 calc R . .
C69 C -0.0625(4) 0.13495(9) 0.92397(19) 0.0535(14) Uani 1 1 d . . .
H69 H -0.1342 0.1378 0.9130 0.064 Uiso 1 1 calc R . .
C79 C 0.1568(4) 0.09861(10) 0.86774(18) 0.0517(14) Uani 1 1 d D . .
C89 C 0.2677(4) 0.10691(19) 0.8637(3) 0.054(3) Uiso 0.736(9) 1 d PD A 1
H89A H 0.2832 0.1045 0.8225 0.065 Uiso 0.736(9) 1 calc PR A 1
H89B H 0.2793 0.1261 0.8755 0.065 Uiso 0.736(9) 1 calc PR A 1
C99 C 0.3349(5) 0.08846(15) 0.9068(3) 0.072(3) Uani 0.736(9) 1 d PD A 1
H99A H 0.4075 0.0928 0.9061 0.108 Uiso 0.736(9) 1 calc PR A 1
H99B H 0.3220 0.0696 0.8947 0.108 Uiso 0.736(9) 1 calc PR A 1
H99C H 0.3185 0.0910 0.9473 0.108 Uiso 0.736(9) 1 calc PR A 1
C817 C 0.2745(5) 0.0976(3) 0.8794(8) 0.022(5) Uiso 0.264(9) 1 d PD A 2
H8ZA H 0.3001 0.0943 0.9222 0.027 Uiso 0.264(9) 1 calc PR A 2
H8ZB H 0.3018 0.0835 0.8550 0.027 Uiso 0.264(9) 1 calc PR A 2
C917 C 0.3032(16) 0.1257(3) 0.8604(8) 0.069(7) Uiso 0.264(9) 1 d PD A 2
H9ZA H 0.3782 0.1277 0.8671 0.104 Uiso 0.264(9) 1 calc PR A 2
H9ZB H 0.2723 0.1393 0.8839 0.104 Uiso 0.264(9) 1 calc PR A 2
H9ZC H 0.2775 0.1283 0.8178 0.104 Uiso 0.264(9) 1 calc PR A 2
O110 O -0.1760(2) 0.05850(5) 0.83155(10) 0.0385(8) Uani 1 1 d . . .
O210 O 0.0698(2) 0.04852(6) 0.95848(10) 0.0525(9) Uani 1 1 d . . .
H210 H 0.1081 0.0429 0.9345 0.079 Uiso 1 1 calc R . .
N110 N -0.0209(3) 0.05847(7) 0.92667(13) 0.0408(10) Uani 1 1 d . . .
C110 C -0.2300(4) 0.07067(9) 0.87022(17) 0.0388(12) Uani 1 1 d . . .
C210 C -0.1906(4) 0.07376(9) 0.93172(17) 0.0434(12) Uani 1 1 d . . .
C310 C -0.2547(4) 0.08685(9) 0.96760(18) 0.0483(13) Uani 1 1 d . . .
H310 H -0.2295 0.0898 1.0087 0.058 Uiso 1 1 calc R . .
C410 C -0.3520(4) 0.09546(9) 0.9456(2) 0.0512(13) Uani 1 1 d . . .
H410 H -0.3932 0.1041 0.9713 0.061 Uiso 1 1 calc R . .
C510 C -0.3901(4) 0.09160(9) 0.8859(2) 0.0498(13) Uani 1 1 d . . .
H510 H -0.4579 0.0973 0.8705 0.060 Uiso 1 1 calc R . .
C610 C -0.3290(4) 0.07945(9) 0.84878(18) 0.0430(12) Uani 1 1 d . . .
H610 H -0.3551 0.0770 0.8077 0.052 Uiso 1 1 calc R . .
C710 C -0.0905(4) 0.06363(9) 0.95991(16) 0.0396(12) Uani 1 1 d . . .
C810 C -0.0680(4) 0.05901(9) 1.02697(16) 0.0497(13) Uani 1 1 d . . .
H81C H -0.0292 0.0419 1.0349 0.060 Uiso 1 1 calc R . .
H81D H -0.1336 0.0572 1.0432 0.060 Uiso 1 1 calc R . .
C910 C -0.0051(4) 0.08242(10) 1.05895(17) 0.0623(15) Uani 1 1 d . . .
H91D H 0.0107 0.0784 1.1018 0.093 Uiso 1 1 calc R . .
H91E H -0.0452 0.0992 1.0533 0.093 Uiso 1 1 calc R . .
H91F H 0.0591 0.0846 1.0422 0.093 Uiso 1 1 calc R . .
O111 O -0.0999(2) 0.00743(6) 0.64693(10) 0.0408(8) Uani 1 1 d . . .
O211 O 0.00165(19) 0.03216(5) 0.80918(9) 0.0354(7) Uani 1 1 d . . .
N111 N -0.0653(2) 0.02021(7) 0.76334(12) 0.0312(9) Uani 1 1 d . . .
C111 C -0.1566(3) -0.01249(9) 0.66444(17) 0.0390(11) Uani 1 1 d . . .
C211 C -0.1617(3) -0.01839(9) 0.72502(16) 0.0356(11) Uani 1 1 d . . .
C311 C -0.2254(3) -0.03937(9) 0.73876(17) 0.0389(11) Uani 1 1 d . . .
H311 H -0.2293 -0.0433 0.7795 0.047 Uiso 1 1 calc R . .
C411 C -0.2822(3) -0.05431(9) 0.69502(19) 0.0492(13) Uani 1 1 d . . .
H411 H -0.3277 -0.0679 0.7051 0.059 Uiso 1 1 calc R . .
C511 C -0.2726(4) -0.04936(10) 0.6357(2) 0.0530(13) Uani 1 1 d . . .
H511 H -0.3083 -0.0605 0.6052 0.064 Uiso 1 1 calc R . .
C611 C -0.2124(3) -0.02872(10) 0.62050(18) 0.0496(13) Uani 1 1 d . . .
H611 H -0.2083 -0.0253 0.5795 0.060 Uiso 1 1 calc R . .
C711 C -0.0981(3) -0.00395(9) 0.77357(16) 0.0312(10) Uani 1 1 d . . .
C811 C -0.0705(3) -0.01681(8) 0.83433(15) 0.0364(11) Uani 1 1 d . . .
H8FA H 0.0015 -0.0122 0.8505 0.044 Uiso 1 1 calc R . .
H8FB H -0.0751 -0.0367 0.8301 0.044 Uiso 1 1 calc R . .
C911 C -0.1416(3) -0.00745(9) 0.87871(16) 0.0468(12) Uani 1 1 d . . .
H9FA H -0.1228 -0.0168 0.9169 0.070 Uiso 1 1 calc R . .
H9FB H -0.2131 -0.0116 0.8625 0.070 Uiso 1 1 calc R . .
H9FC H -0.1341 0.0121 0.8850 0.070 Uiso 1 1 calc R . .
O112 O -0.1205(2) 0.06080(6) 0.61290(10) 0.0401(8) Uani 1 1 d . . .
O212 O -0.3005(2) 0.03762(6) 0.73764(10) 0.0473(8) Uani 1 1 d . . .
H212 H -0.2614 0.0441 0.7669 0.071 Uiso 1 1 calc R . .
N112 N -0.2598(3) 0.04301(7) 0.68445(13) 0.0382(9) Uani 1 1 d . . .
C112 C -0.1997(3) 0.05715(8) 0.56895(16) 0.0344(11) Uani 1 1 d . . .
C212 C -0.2980(3) 0.04743(8) 0.57854(15) 0.0329(11) Uani 1 1 d . . .
C312 C -0.3720(3) 0.04424(8) 0.52779(17) 0.0379(11) Uani 1 1 d . . .
H312 H -0.4374 0.0372 0.5328 0.046 Uiso 1 1 calc R . .
C412 C -0.3542(3) 0.05081(9) 0.47119(17) 0.0421(12) Uani 1 1 d . . .
H412 H -0.4062 0.0480 0.4379 0.050 Uiso 1 1 calc R . .
C512 C -0.2601(4) 0.06154(9) 0.46311(16) 0.0439(12) Uani 1 1 d . . .
H512 H -0.2483 0.0671 0.4245 0.053 Uiso 1 1 calc R . .
C612 C -0.1837(3) 0.06410(8) 0.51128(15) 0.0398(12) Uani 1 1 d . . .
H612 H -0.1184 0.0708 0.5051 0.048 Uiso 1 1 calc R . .
C712 C -0.3295(3) 0.04205(9) 0.63764(17) 0.0372(11) Uani 1 1 d . . .
C812 C -0.4398(3) 0.03539(9) 0.64257(17) 0.0430(12) Uani 1 1 d . . .
H8EA H -0.4856 0.0452 0.6111 0.052 Uiso 1 1 calc R . .
H8EB H -0.4557 0.0415 0.6819 0.052 Uiso 1 1 calc R . .
C912 C -0.4607(3) 0.00537(10) 0.63605(18) 0.0564(14) Uani 1 1 d . . .
H9EA H -0.5328 0.0018 0.6398 0.085 Uiso 1 1 calc R . .
H9EB H -0.4159 -0.0044 0.6674 0.085 Uiso 1 1 calc R . .
H9EC H -0.4468 -0.0007 0.5967 0.085 Uiso 1 1 calc R . .
O113 O 0.1757(2) 0.11687(6) 0.71601(10) 0.0379(7) Uani 1 1 d . . .
O213 O -0.0703(2) 0.07425(6) 0.73130(10) 0.0368(7) Uani 1 1 d . . .
N113 N -0.0092(3) 0.09363(8) 0.70833(12) 0.0370(9) Uani 1 1 d . . .
C113 C 0.1241(3) 0.13762(10) 0.68879(16) 0.0380(11) Uani 1 1 d . . .
C213 C 0.0161(4) 0.13966(9) 0.68239(17) 0.0423(12) Uani 1 1 d . . .
C313 C -0.0313(4) 0.16329(10) 0.65751(18) 0.0511(13) Uani 1 1 d . . .
H313 H -0.1038 0.1651 0.6551 0.061 Uiso 1 1 calc R . .
C413 C 0.0238(4) 0.18368(10) 0.63671(18) 0.0549(14) Uani 1 1 d . . .
H413 H -0.0098 0.1993 0.6190 0.066 Uiso 1 1 calc R . .
C513 C 0.1295(4) 0.18114(10) 0.64194(17) 0.0508(13) Uani 1 1 d . . .
H513 H 0.1686 0.1952 0.6275 0.061 Uiso 1 1 calc R . .
C613 C 0.1791(3) 0.15863(9) 0.66775(17) 0.0420(12) Uani 1 1 d . . .
H613 H 0.2519 0.1575 0.6712 0.050 Uiso 1 1 calc R . .
C713 C -0.0480(3) 0.11779(10) 0.70170(16) 0.0405(12) Uani 1 1 d . . .
C813 C -0.1575(3) 0.12432(10) 0.71111(18) 0.0524(13) Uani 1 1 d . . .
H8AA H -0.1775 0.1128 0.7433 0.063 Uiso 1 1 calc R . .
H8AB H -0.1620 0.1434 0.7233 0.063 Uiso 1 1 calc R . .
C913 C -0.2300(3) 0.11935(10) 0.65338(19) 0.0663(15) Uani 1 1 d . . .
H9AA H -0.2966 0.1279 0.6559 0.099 Uiso 1 1 calc R . .
H9AB H -0.2396 0.0999 0.6472 0.099 Uiso 1 1 calc R . .
H9AC H -0.2005 0.1271 0.6198 0.099 Uiso 1 1 calc R . .
O114 O 0.27041(19) 0.07028(6) 0.69248(10) 0.0375(7) Uani 1 1 d . . .
O214 O 0.0330(2) 0.08568(7) 0.56400(10) 0.0645(10) Uani 1 1 d . . .
H214 H -0.0099 0.0778 0.5822 0.097 Uiso 1 1 calc R . .
N114 N 0.1268(3) 0.08772(8) 0.60146(13) 0.0454(10) Uani 1 1 d . B .
C114 C 0.3349(3) 0.08575(8) 0.66587(16) 0.0343(11) Uani 1 1 d . . .
C214 C 0.3065(3) 0.09645(9) 0.60737(16) 0.0401(12) Uani 1 1 d . B .
C314 C 0.3830(3) 0.10983(9) 0.58191(16) 0.0460(13) Uani 1 1 d . . .
H314 H 0.3668 0.1167 0.5424 0.055 Uiso 1 1 calc R . .
C414 C 0.4812(4) 0.11349(10) 0.61191(18) 0.0576(15) Uani 1 1 d . . .
H414 H 0.5315 0.1226 0.5931 0.069 Uiso 1 1 calc R . .
C514 C 0.5053(3) 0.10391(9) 0.66903(18) 0.0500(13) Uani 1 1 d . . .
H514 H 0.5721 0.1068 0.6905 0.060 Uiso 1 1 calc R . .
C614 C 0.4326(3) 0.09010(9) 0.69553(16) 0.0384(11) Uani 1 1 d . . .
H614 H 0.4505 0.0835 0.7351 0.046 Uiso 1 1 calc R . .
C714 C 0.2032(4) 0.09331(10) 0.57324(17) 0.0504(14) Uani 1 1 d D . .
C814 C 0.1899(6) 0.09456(18) 0.5041(2) 0.046(2) Uani 0.738(10) 1 d PD B 1
H81E H 0.2562 0.0911 0.4895 0.055 Uiso 0.738(10) 1 calc PR B 1
H81F H 0.1391 0.0810 0.4863 0.055 Uiso 0.738(10) 1 calc PR B 1
C914 C 0.1524(5) 0.12287(14) 0.4883(3) 0.056(3) Uani 0.738(10) 1 d PD B 1
H91G H 0.1422 0.1251 0.4447 0.084 Uiso 0.738(10) 1 calc PR B 1
H91H H 0.2036 0.1360 0.5065 0.084 Uiso 0.738(10) 1 calc PR B 1
H91I H 0.0871 0.1259 0.5034 0.084 Uiso 0.738(10) 1 calc PR B 1
C818 C 0.1733(17) 0.1077(3) 0.5123(4) 0.033(7) Uiso 0.262(10) 1 d PD B 2
H8XA H 0.1003 0.1133 0.5055 0.039 Uiso 0.262(10) 1 calc PR B 2
H8XB H 0.2184 0.1233 0.5072 0.039 Uiso 0.262(10) 1 calc PR B 2
C918 C 0.1939(16) 0.0838(4) 0.4741(10) 0.068(8) Uiso 0.262(10) 1 d PD B 2
H9XA H 0.1795 0.0888 0.4318 0.101 Uiso 0.262(10) 1 calc PR B 2
H9XB H 0.1495 0.0687 0.4819 0.101 Uiso 0.262(10) 1 calc PR B 2
H9XC H 0.2662 0.0784 0.4839 0.101 Uiso 0.262(10) 1 calc PR B 2
O115 O 0.1636(2) -0.01017(6) 0.80350(10) 0.0387(7) Uani 1 1 d . . .
O215 O 0.07929(19) 0.04489(6) 0.68362(9) 0.0338(7) Uani 1 1 d . . .
N115 N 0.1413(2) 0.02472(7) 0.71239(12) 0.0335(9) Uani 1 1 d . . .
C115 C 0.2215(3) -0.02420(10) 0.77017(16) 0.0391(12) Uani 1 1 d . . .
C215 C 0.2262(3) -0.01738(9) 0.70977(16) 0.0367(11) Uani 1 1 d . . .
C315 C 0.2885(3) -0.03358(10) 0.67880(18) 0.0450(13) Uani 1 1 d . . .
H315 H 0.2928 -0.0294 0.6382 0.054 Uiso 1 1 calc R . .
C415 C 0.3434(4) -0.05510(10) 0.70468(19) 0.0487(13) Uani 1 1 d . . .
H415 H 0.3852 -0.0656 0.6826 0.058 Uiso 1 1 calc R . .
C515 C 0.3366(3) -0.06113(9) 0.76316(19) 0.0480(13) Uani 1 1 d . . .
H515 H 0.3736 -0.0761 0.7815 0.058 Uiso 1 1 calc R . .
C615 C 0.2775(4) -0.04596(10) 0.79554(18) 0.0442(12) Uani 1 1 d . . .
H615 H 0.2750 -0.0505 0.8362 0.053 Uiso 1 1 calc R . .
C715 C 0.1673(3) 0.00472(10) 0.67993(16) 0.0365(12) Uani 1 1 d . . .
C815 C 0.1372(3) 0.00491(10) 0.61215(16) 0.0485(13) Uani 1 1 d . . .
H8DE H 0.1313 -0.0139 0.5973 0.058 Uiso 1 1 calc R . .
H8DB H 0.0690 0.0136 0.6020 0.058 Uiso 1 1 calc R . .
C915 C 0.2152(4) 0.01993(10) 0.58108(17) 0.0635(15) Uani 1 1 d . . .
H9DA H 0.1892 0.0215 0.5383 0.095 Uiso 1 1 calc R . .
H9DB H 0.2803 0.0099 0.5863 0.095 Uiso 1 1 calc R . .
H9DC H 0.2265 0.0380 0.5986 0.095 Uiso 1 1 calc R . .
O116 O 0.2016(2) 0.02949(6) 0.88787(10) 0.0371(7) Uani 1 1 d . . .
O216 O 0.3885(2) 0.03617(6) 0.76044(10) 0.0438(8) Uani 1 1 d . . .
H216 H 0.3498 0.0470 0.7393 0.066 Uiso 1 1 calc R . .
N116 N 0.3395(2) 0.02694(7) 0.80709(12) 0.0360(9) Uani 1 1 d . . .
C116 C 0.2664(4) 0.01154(9) 0.91791(16) 0.0399(12) Uani 1 1 d . . .
C216 C 0.3618(3) 0.00400(9) 0.90122(16) 0.0388(12) Uani 1 1 d . . .
C316 C 0.4209(3) -0.01506(9) 0.93620(16) 0.0471(13) Uani 1 1 d . . .
H316 H 0.4848 -0.0203 0.9248 0.057 Uiso 1 1 calc R . .
C416 C 0.3915(4) -0.02655(9) 0.98603(17) 0.0496(13) Uani 1 1 d . . .
H416 H 0.4332 -0.0398 1.0081 0.060 Uiso 1 1 calc R . .
C516 C 0.3005(4) -0.01847(9) 1.00354(17) 0.0474(13) Uani 1 1 d . . .
H516 H 0.2802 -0.0256 1.0390 0.057 Uiso 1 1 calc R . .
C616 C 0.2380(3) 0.00010(9) 0.96964(16) 0.0441(13) Uani 1 1 d . . .
H616 H 0.1744 0.0052 0.9818 0.053 Uiso 1 1 calc R . .
C716 C 0.4044(3) 0.01578(8) 0.84924(15) 0.0361(11) Uani 1 1 d . . .
C816 C 0.5159(3) 0.01380(9) 0.84411(16) 0.0427(12) Uani 1 1 d . . .
H8EC H 0.5555 0.0112 0.8845 0.051 Uiso 1 1 calc R . .
H8ED H 0.5388 0.0309 0.8277 0.051 Uiso 1 1 calc R . .
C916 C 0.5390(3) -0.00952(9) 0.80385(17) 0.0535(13) Uani 1 1 d . . .
H9CA H 0.6115 -0.0089 0.7982 0.080 Uiso 1 1 calc R . .
H9CB H 0.4954 -0.0079 0.7649 0.080 Uiso 1 1 calc R . .
H9CC H 0.5249 -0.0267 0.8225 0.080 Uiso 1 1 calc R . .
N1R N 1.0995(10) 0.2499(3) 0.6424(6) 0.097(6) Uani 0.434(8) 1 d P C 1
C1R C 1.0931(10) 0.2709(4) 0.6577(6) 0.061(5) Uani 0.434(8) 1 d P C 1
C2R C 1.0866(11) 0.2987(5) 0.6780(5) 0.071(5) Uani 0.434(8) 1 d P C 1
H2RA H 1.0711 0.2989 0.7191 0.107 Uiso 0.434(8) 1 calc PR C 1
H2RB H 1.0319 0.3082 0.6519 0.107 Uiso 0.434(8) 1 calc PR C 1
H2RC H 1.1524 0.3079 0.6766 0.107 Uiso 0.434(8) 1 calc PR C 1
N2R N 1.0633(14) 0.3720(3) 0.7157(12) 0.290(15) Uani 0.566(8) 1 d P C 2
C3R C 1.0876(10) 0.3521(6) 0.6977(6) 0.128(8) Uani 0.566(8) 1 d P C 2
C4R C 1.1237(12) 0.3217(5) 0.6894(5) 0.136(7) Uani 0.566(8) 1 d P C 2
H4RA H 1.1175 0.3174 0.6466 0.164 Uiso 0.566(8) 1 calc PR C 2
H4RB H 1.0801 0.3093 0.7086 0.204 Uiso 0.566(8) 1 calc PR C 2
H4RC H 1.1955 0.3196 0.7078 0.204 Uiso 0.566(8) 1 calc PR C 2
N3R N 0.9606(10) 0.3978(3) 0.5625(6) 0.118(5) Uani 0.50 1 d P . .
C5R C 0.9090(16) 0.4166(4) 0.5714(10) 0.139(8) Uani 0.50 1 d P . .
C6R C 0.8238(12) 0.4370(3) 0.5608(5) 0.111(5) Uani 0.50 1 d P . .
H6RA H 0.8167 0.4461 0.5986 0.167 Uiso 0.50 1 calc PR . .
H6RB H 0.7592 0.4279 0.5454 0.167 Uiso 0.50 1 calc PR . .
H6RC H 0.8400 0.4504 0.5316 0.167 Uiso 0.50 1 calc PR . .

loop_
_atom_site_aniso_label
_atom_site_aniso_U_11
_atom_site_aniso_U_22
_atom_site_aniso_U_33
_atom_site_aniso_U_23
_atom_site_aniso_U_13
_atom_site_aniso_U_12
Mn1 0.0331(4) 0.0345(5) 0.0313(3) -0.0017(3) 0.0060(3) 0.0090(3)
Mn2 0.0364(4) 0.0352(5) 0.0307(3) 0.0021(3) 0.0058(3) 0.0098(3)
Mn3 0.0445(5) 0.0514(5) 0.0302(3) -0.0041(3) 0.0043(3) 0.0119(4)
Mn4 0.0440(5) 0.0355(5) 0.0324(3) -0.0017(3) 0.0019(3) 0.0088(4)
Mn5 0.0430(5) 0.0432(5) 0.0286(3) -0.0002(3) 0.0081(3) -0.0153(4)
Mn6 0.0371(4) 0.0462(5) 0.0256(3) 0.0036(3) 0.0041(3) -0.0130(4)
Mn7 0.0379(4) 0.0457(5) 0.0272(3) 0.0058(3) 0.0058(3) -0.0124(4)
Mn8 0.0408(4) 0.0461(5) 0.0233(3) 0.0023(3) 0.0062(3) -0.0131(4)
O11 0.0339(19) 0.041(2) 0.0348(15) 0.0023(13) 0.0048(12) 0.0104(16)
O21 0.0378(19) 0.038(2) 0.0344(15) -0.0040(13) -0.0002(12) 0.0084(16)
N11 0.027(2) 0.038(3) 0.0318(18) -0.0042(16) 0.0017(15) 0.009(2)
C11 0.032(3) 0.052(4) 0.022(2) 0.005(2) 0.0078(18) 0.004(3)
C21 0.033(3) 0.044(3) 0.026(2) 0.001(2) 0.0082(18) 0.015(3)
C31 0.044(3) 0.051(4) 0.039(2) 0.004(2) 0.015(2) 0.009(3)
C41 0.036(3) 0.049(4) 0.041(2) 0.013(2) 0.015(2) 0.012(3)
C51 0.031(3) 0.065(4) 0.040(3) 0.010(2) 0.0123(19) -0.007(3)
C61 0.039(3) 0.042(3) 0.036(2) 0.008(2) 0.0152(19) 0.002(3)
C71 0.034(3) 0.037(3) 0.032(2) 0.004(2) 0.0023(19) 0.008(2)
C81 0.050(3) 0.042(3) 0.051(3) -0.010(3) 0.007(2) 0.017(3)
C91 0.064(4) 0.048(4) 0.071(3) -0.011(3) 0.006(3) 0.011(3)
O12 0.0321(18) 0.0309(19) 0.0368(15) -0.0023(13) 0.0036(12) 0.0062(15)
O22 0.047(2) 0.029(2) 0.0403(16) 0.0023(14) 0.0002(13) -0.0043(16)
N12 0.036(2) 0.026(2) 0.0363(19) -0.0007(17) 0.0095(16) 0.0076(19)
C12 0.034(3) 0.028(3) 0.030(2) -0.004(2) 0.0110(19) 0.009(2)
C22 0.038(3) 0.028(3) 0.029(2) -0.004(2) 0.0136(19) 0.006(2)
C32 0.032(3) 0.040(3) 0.033(2) -0.004(2) 0.0058(18) 0.007(2)
C42 0.033(3) 0.037(3) 0.044(3) -0.011(2) 0.011(2) -0.002(3)
C52 0.048(3) 0.031(3) 0.049(3) 0.002(2) 0.016(2) 0.007(3)
C62 0.032(3) 0.037(3) 0.045(3) -0.004(2) 0.003(2) 0.005(3)
C72 0.023(3) 0.042(3) 0.030(2) -0.003(2) 0.0101(17) 0.008(2)
C82 0.042(3) 0.044(3) 0.036(2) -0.001(2) 0.0028(19) -0.009(2)
C92 0.108(5) 0.064(4) 0.042(3) 0.002(3) 0.030(3) 0.017(3)
O13 0.0361(19) 0.040(2) 0.0348(15) 0.0017(14) 0.0070(12) 0.0059(15)
O23 0.0299(18) 0.0304(19) 0.0338(14) -0.0005(12) 0.0037(11) 0.0099(15)
N13 0.028(2) 0.025(2) 0.0374(19) -0.0017(16) 0.0029(15) -0.0038(18)
C13 0.026(3) 0.038(3) 0.042(3) 0.007(2) 0.0082(19) 0.004(2)
C23 0.032(3) 0.026(3) 0.044(2) -0.003(2) 0.0161(19) 0.001(2)
C33 0.036(3) 0.047(3) 0.042(2) 0.001(2) 0.012(2) 0.001(3)
C43 0.034(3) 0.052(4) 0.062(3) -0.011(3) 0.025(2) 0.002(3)
C53 0.036(3) 0.041(3) 0.066(3) 0.009(3) 0.013(2) 0.010(3)
C63 0.031(3) 0.046(3) 0.049(3) 0.003(2) 0.011(2) 0.004(3)
C73 0.026(3) 0.036(3) 0.036(2) -0.002(2) 0.0056(18) -0.003(2)
C83 0.044(3) 0.058(4) 0.032(2) -0.002(2) 0.0116(19) 0.015(3)
C93 0.086(4) 0.049(3) 0.032(2) -0.002(2) 0.022(2) -0.007(3)
O14 0.041(2) 0.041(2) 0.0323(15) 0.0058(13) 0.0052(12) 0.0146(16)
O24 0.0326(19) 0.038(2) 0.0488(17) 0.0000(14) 0.0009(13) 0.0122(15)
N14 0.029(2) 0.042(3) 0.0275(18) 0.0034(17) 0.0036(15) 0.004(2)
C14 0.043(3) 0.039(3) 0.036(2) 0.008(2) 0.013(2) 0.009(3)
C24 0.035(3) 0.047(3) 0.034(2) 0.010(2) 0.0044(19) 0.008(3)
C34 0.050(3) 0.045(3) 0.046(3) 0.004(2) 0.008(2) 0.013(3)
C44 0.052(4) 0.070(4) 0.057(3) 0.001(3) -0.013(2) 0.022(3)
C54 0.072(4) 0.059(4) 0.048(3) -0.007(3) -0.013(2) 0.017(3)
C64 0.057(4) 0.051(4) 0.040(3) -0.003(2) -0.002(2) 0.012(3)
C74 0.036(3) 0.029(3) 0.043(2) 0.006(2) 0.017(2) 0.003(2)
C84 0.039(3) 0.035(3) 0.059(3) 0.008(2) 0.002(2) 0.009(2)
C94 0.054(3) 0.043(3) 0.063(3) -0.013(3) 0.002(2) 0.011(3)
O15 0.053(2) 0.069(3) 0.0454(18) -0.0068(17) 0.0137(15) 0.0167(19)
O25 0.0380(19) 0.041(2) 0.0297(14) -0.0006(13) 0.0066(12) 0.0080(15)
N15 0.040(3) 0.080(3) 0.028(2) 0.006(2) 0.0111(16) 0.023(2)
C15 0.039(3) 0.081(5) 0.048(3) -0.014(3) 0.007(2) 0.004(3)
C25 0.046(3) 0.070(4) 0.041(3) -0.006(3) 0.016(2) 0.002(3)
C35 0.066(4) 0.085(5) 0.066(3) 0.006(3) 0.026(3) 0.007(3)
C45 0.071(4) 0.100(5) 0.057(3) -0.001(4) 0.032(3) 0.000(4)
C55 0.083(5) 0.109(6) 0.058(4) -0.015(4) 0.027(3) 0.013(4)
C65 0.056(4) 0.097(5) 0.055(3) -0.017(3) 0.025(3) 0.008(3)
C75 0.041(3) 0.053(4) 0.044(3) -0.003(3) 0.004(2) 0.013(3)
C85 0.067(4) 0.051(4) 0.049(3) 0.008(3) 0.026(2) 0.010(3)
C95 0.088(5) 0.056(4) 0.085(4) 0.008(3) 0.038(3) 0.008(4)
O16 0.055(2) 0.043(2) 0.0349(16) -0.0099(14) 0.0034(13) 0.0122(16)
O26 0.059(2) 0.042(2) 0.0386(16) 0.0021(15) 0.0118(13) 0.0153(18)
N16 0.048(3) 0.045(3) 0.042(2) 0.0024(19) 0.0091(17) 0.011(2)
C16 0.039(3) 0.056(4) 0.033(2) -0.003(2) -0.0031(19) 0.019(3)
C26 0.038(3) 0.038(3) 0.041(3) -0.008(2) 0.002(2) 0.001(2)
C36 0.048(3) 0.063(4) 0.036(3) -0.012(2) 0.000(2) 0.003(3)
C46 0.043(3) 0.070(4) 0.044(3) -0.018(3) 0.003(2) 0.013(3)
C56 0.037(3) 0.068(4) 0.047(3) -0.019(3) -0.009(2) 0.018(3)
C66 0.046(3) 0.059(4) 0.042(3) -0.007(2) -0.009(2) 0.020(3)
C76 0.049(3) 0.049(4) 0.030(2) -0.005(2) 0.014(2) -0.001(3)
C86 0.044(3) 0.054(4) 0.034(2) -0.002(2) 0.005(2) 0.007(3)
C96 0.064(4) 0.074(4) 0.041(3) -0.002(2) 0.016(2) -0.005(3)
O17 0.048(2) 0.039(2) 0.0321(15) 0.0023(13) 0.0053(13) 0.0118(17)
O27 0.043(2) 0.035(2) 0.0295(14) -0.0019(13) 0.0007(12) 0.0070(15)
N17 0.047(3) 0.035(3) 0.0260(18) 0.0009(16) 0.0076(16) 0.012(2)
C17 0.039(3) 0.037(3) 0.047(3) -0.007(2) 0.008(2) 0.004(3)
C27 0.041(3) 0.040(3) 0.037(2) -0.003(2) 0.010(2) 0.006(3)
C37 0.050(4) 0.050(4) 0.049(3) -0.007(3) 0.006(2) 0.005(3)
C47 0.050(4) 0.057(4) 0.060(3) -0.014(3) 0.010(3) -0.003(3)
C57 0.051(4) 0.055(4) 0.068(3) 0.002(3) 0.029(3) 0.006(3)
C67 0.055(4) 0.052(4) 0.045(3) 0.004(3) 0.016(2) 0.016(3)
C77 0.039(3) 0.040(3) 0.036(2) -0.012(2) 0.002(2) 0.008(3)
C87 0.052(3) 0.047(3) 0.041(3) -0.002(2) -0.004(2) -0.003(3)
C97 0.078(4) 0.070(4) 0.056(3) -0.007(3) 0.000(3) 0.019(3)
O18 0.047(2) 0.031(2) 0.0384(16) 0.0016(14) 0.0008(13) 0.0067(16)
O28 0.085(3) 0.046(2) 0.0423(18) -0.0161(15) 0.0093(15) 0.0025(19)
N18 0.047(3) 0.034(3) 0.046(2) -0.0039(19) 0.0030(17) 0.010(2)
C18 0.047(3) 0.037(3) 0.041(3) 0.008(2) 0.004(2) 0.012(3)
C28 0.048(3) 0.032(3) 0.059(3) 0.008(3) 0.004(2) 0.006(3)
C38 0.062(4) 0.043(4) 0.073(4) 0.007(3) 0.000(3) -0.007(3)
C48 0.074(4) 0.052(4) 0.063(3) 0.018(3) -0.003(3) -0.007(3)
C58 0.071(4) 0.066(4) 0.044(3) 0.012(3) 0.001(2) -0.007(3)
C68 0.058(4) 0.049(4) 0.046(3) 0.011(2) 0.003(2) -0.002(3)
C78 0.046(3) 0.031(3) 0.058(3) -0.004(3) 0.007(2) 0.005(3)
C88 0.084(5) 0.038(4) 0.072(3) -0.008(3) 0.020(3) 0.000(3)
C98 0.097(5) 0.054(4) 0.091(4) -0.024(3) 0.009(3) -0.017(4)
O19 0.046(2) 0.046(2) 0.0414(16) -0.0056(15) 0.0086(13) -0.0192(17)
O29 0.0371(18) 0.049(2) 0.0253(14) -0.0037(13) 0.0093(12) -0.0084(16)
N19 0.041(2) 0.045(3) 0.0290(18) -0.0050(17) 0.0067(16) -0.013(2)
C19 0.057(4) 0.041(3) 0.048(3) -0.002(2) 0.020(2) -0.021(3)
C29 0.061(4) 0.063(4) 0.046(3) -0.024(3) 0.016(2) -0.029(3)
C39 0.065(4) 0.076(4) 0.062(3) -0.025(3) 0.016(3) -0.026(3)
C49 0.094(5) 0.079(5) 0.056(3) -0.033(3) 0.015(3) -0.028(4)
C59 0.085(5) 0.056(4) 0.073(4) -0.026(3) 0.029(3) -0.025(4)
C69 0.055(4) 0.049(4) 0.059(3) -0.016(3) 0.020(3) -0.026(3)
C79 0.047(3) 0.067(4) 0.043(3) -0.015(3) 0.015(2) -0.020(3)
C99 0.029(5) 0.100(7) 0.085(5) -0.021(4) 0.006(4) -0.022(5)
O110 0.043(2) 0.045(2) 0.0289(14) -0.0014(13) 0.0116(13) -0.0119(16)
O210 0.050(2) 0.080(3) 0.0291(15) -0.0006(15) 0.0092(13) -0.0003(19)
N110 0.042(3) 0.052(3) 0.0278(18) 0.0003(17) 0.0044(17) -0.010(2)
C110 0.051(3) 0.029(3) 0.040(3) 0.003(2) 0.016(2) -0.019(3)
C210 0.052(3) 0.046(3) 0.035(2) 0.001(2) 0.016(2) -0.011(3)
C310 0.066(4) 0.041(3) 0.040(3) -0.001(2) 0.014(2) -0.007(3)
C410 0.068(4) 0.033(3) 0.059(3) 0.000(2) 0.031(3) 0.000(3)
C510 0.048(3) 0.040(3) 0.062(3) 0.012(2) 0.010(2) 0.003(3)
C610 0.048(3) 0.042(3) 0.040(3) 0.004(2) 0.010(2) -0.011(3)
C710 0.055(3) 0.038(3) 0.028(2) 0.000(2) 0.011(2) -0.012(3)
C810 0.062(4) 0.054(4) 0.036(2) -0.001(2) 0.019(2) -0.005(3)
C910 0.065(4) 0.084(4) 0.038(3) -0.008(3) 0.009(2) -0.012(3)
O111 0.047(2) 0.047(2) 0.0287(14) -0.0036(14) 0.0080(12) -0.0177(17)
O211 0.0372(18) 0.043(2) 0.0250(14) 0.0024(13) 0.0009(11) -0.0168(15)
N111 0.033(2) 0.033(3) 0.0275(18) -0.0031(16) 0.0032(14) -0.0155(19)
C111 0.034(3) 0.048(3) 0.036(2) -0.007(2) 0.0058(19) -0.007(3)
C211 0.039(3) 0.037(3) 0.031(2) -0.001(2) 0.0087(19) -0.006(2)
C311 0.044(3) 0.033(3) 0.040(2) 0.000(2) 0.007(2) -0.006(3)
C411 0.047(3) 0.046(4) 0.057(3) -0.007(3) 0.014(2) -0.020(3)
C511 0.053(4) 0.046(4) 0.057(3) -0.018(3) -0.002(2) -0.017(3)
C611 0.050(3) 0.058(4) 0.040(3) -0.005(2) 0.002(2) -0.019(3)
C711 0.031(3) 0.034(3) 0.031(2) -0.003(2) 0.0114(18) -0.004(2)
C811 0.039(3) 0.037(3) 0.033(2) 0.005(2) 0.0075(18) -0.012(2)
C911 0.053(3) 0.054(3) 0.036(2) 0.003(2) 0.012(2) -0.009(3)
O112 0.0368(19) 0.053(2) 0.0283(14) 0.0069(13) -0.0023(12) -0.0189(16)
O212 0.045(2) 0.067(2) 0.0311(15) -0.0004(14) 0.0086(13) -0.0232(17)
N112 0.043(2) 0.046(3) 0.0272(19) 0.0001(16) 0.0100(16) -0.013(2)
C112 0.042(3) 0.031(3) 0.030(2) 0.0015(19) 0.0019(19) -0.006(2)
C212 0.043(3) 0.026(3) 0.028(2) -0.0027(19) 0.0011(19) -0.008(2)
C312 0.036(3) 0.034(3) 0.044(3) -0.001(2) 0.005(2) -0.004(2)
C412 0.045(3) 0.043(3) 0.035(2) -0.002(2) -0.005(2) -0.005(3)
C512 0.058(4) 0.045(3) 0.028(2) 0.002(2) 0.003(2) -0.008(3)
C612 0.043(3) 0.043(3) 0.032(2) 0.002(2) 0.0020(19) -0.013(2)
C712 0.040(3) 0.035(3) 0.038(2) -0.003(2) 0.008(2) -0.005(2)
C812 0.036(3) 0.054(4) 0.040(2) -0.003(2) 0.0091(19) -0.006(3)
C912 0.038(3) 0.069(4) 0.061(3) 0.011(3) 0.001(2) -0.023(3)
O113 0.0373(19) 0.037(2) 0.0386(15) 0.0065(14) 0.0015(13) -0.0072(16)
O213 0.0387(19) 0.045(2) 0.0278(14) 0.0086(13) 0.0092(12) -0.0166(16)
N113 0.038(2) 0.045(3) 0.0278(18) 0.0087(18) 0.0049(15) -0.014(2)
C113 0.038(3) 0.045(3) 0.032(2) 0.007(2) 0.011(2) -0.008(3)
C213 0.048(3) 0.039(3) 0.040(2) 0.015(2) 0.007(2) -0.005(3)
C313 0.037(3) 0.061(4) 0.055(3) 0.013(3) 0.004(2) -0.012(3)
C413 0.044(4) 0.058(4) 0.062(3) 0.024(3) 0.004(2) -0.009(3)
C513 0.051(4) 0.051(4) 0.052(3) 0.013(3) 0.014(2) -0.017(3)
C613 0.038(3) 0.044(3) 0.045(3) 0.001(2) 0.008(2) -0.013(3)
C713 0.035(3) 0.048(4) 0.038(2) 0.009(2) 0.0031(19) -0.010(3)
C813 0.036(3) 0.061(4) 0.059(3) 0.025(3) 0.001(2) -0.008(3)
C913 0.044(3) 0.076(4) 0.080(4) 0.003(3) 0.011(3) -0.016(3)
O114 0.0322(18) 0.050(2) 0.0314(14) 0.0076(13) 0.0079(12) -0.0126(16)
O214 0.043(2) 0.113(3) 0.0336(16) 0.0238(17) -0.0069(13) -0.032(2)
N114 0.035(3) 0.068(3) 0.0308(19) 0.0127(18) -0.0027(16) -0.019(2)
C114 0.043(3) 0.027(3) 0.035(2) 0.001(2) 0.013(2) -0.008(2)
C214 0.038(3) 0.052(3) 0.030(2) 0.002(2) 0.0047(19) -0.012(2)
C314 0.044(3) 0.061(4) 0.032(2) 0.014(2) 0.005(2) -0.016(3)
C414 0.049(4) 0.080(4) 0.044(3) 0.016(3) 0.008(2) -0.024(3)
C514 0.039(3) 0.063(4) 0.046(3) 0.013(2) 0.000(2) -0.018(3)
C614 0.039(3) 0.047(3) 0.029(2) 0.003(2) 0.0028(19) -0.010(3)
C714 0.047(3) 0.072(4) 0.031(2) 0.012(2) 0.003(2) -0.014(3)
C814 0.049(5) 0.058(6) 0.035(4) -0.009(4) 0.018(3) -0.011(5)
C914 0.049(5) 0.076(6) 0.043(4) 0.029(4) 0.010(3) 0.009(4)
O115 0.046(2) 0.042(2) 0.0293(14) 0.0012(13) 0.0092(12) -0.0123(16)
O215 0.0345(18) 0.042(2) 0.0254(14) 0.0057(13) 0.0065(11) -0.0065(16)
N115 0.032(2) 0.041(3) 0.0262(18) 0.0090(18) 0.0016(15) -0.012(2)
C115 0.037(3) 0.052(4) 0.028(2) -0.002(2) 0.0051(19) -0.023(3)
C215 0.037(3) 0.042(3) 0.030(2) 0.000(2) 0.0043(19) -0.010(2)
C315 0.047(3) 0.055(4) 0.034(2) -0.007(2) 0.008(2) -0.019(3)
C415 0.050(3) 0.048(4) 0.048(3) -0.005(2) 0.005(2) -0.005(3)
C515 0.053(3) 0.042(3) 0.046(3) 0.005(2) -0.002(2) -0.009(3)
C615 0.049(3) 0.047(4) 0.036(2) 0.001(2) 0.004(2) -0.015(3)
C715 0.033(3) 0.052(3) 0.024(2) -0.004(2) 0.0055(18) -0.017(3)
C815 0.044(3) 0.068(4) 0.035(2) 0.000(2) 0.008(2) 0.005(3)
C915 0.075(4) 0.080(4) 0.037(3) 0.004(2) 0.012(2) -0.011(3)
O116 0.0422(19) 0.046(2) 0.0229(14) 0.0047(13) 0.0051(12) -0.0054(16)
O216 0.043(2) 0.059(2) 0.0308(15) 0.0185(14) 0.0102(12) -0.0069(17)
N116 0.039(2) 0.047(3) 0.0235(17) 0.0024(17) 0.0099(15) -0.010(2)
C116 0.055(3) 0.044(3) 0.020(2) 0.001(2) 0.005(2) -0.019(3)
C216 0.040(3) 0.052(3) 0.025(2) 0.003(2) 0.0042(19) -0.015(3)
C316 0.047(3) 0.065(4) 0.030(2) 0.012(2) 0.006(2) -0.007(3)
C416 0.058(4) 0.053(4) 0.036(2) 0.012(2) 0.001(2) -0.014(3)
C516 0.059(4) 0.053(4) 0.030(2) 0.013(2) 0.004(2) -0.020(3)
C616 0.046(3) 0.060(4) 0.028(2) -0.001(2) 0.009(2) -0.019(3)
C716 0.047(3) 0.036(3) 0.023(2) 0.0009(19) 0.0017(19) -0.016(2)
C816 0.031(3) 0.060(4) 0.036(2) 0.013(2) 0.0020(19) -0.014(2)
C916 0.053(3) 0.061(4) 0.049(3) 0.009(3) 0.015(2) -0.005(3)
N1R 0.086(10) 0.060(10) 0.131(11) 0.022(9) -0.029(7) -0.020(9)
C1R 0.043(8) 0.082(14) 0.052(8) 0.020(9) -0.013(6) -0.016(10)
C2R 0.045(10) 0.124(18) 0.043(8) -0.003(9) 0.002(6) -0.001(10)
N2R 0.101(15) 0.101(14) 0.63(4) 0.094(18) -0.086(16) -0.033(11)
C3R 0.029(8) 0.24(3) 0.111(10) 0.023(14) -0.007(6) -0.009(13)
C4R 0.114(14) 0.22(2) 0.073(9) -0.040(12) 0.016(8) -0.018(17)
N3R 0.084(11) 0.142(14) 0.131(10) 0.055(10) 0.027(7) -0.051(9)
C5R 0.112(19) 0.090(16) 0.234(19) 0.022(16) 0.089(15) -0.040(13)
C6R 0.159(15) 0.067(11) 0.105(10) -0.048(8) 0.007(9) -0.056(10)

loop_
_atom_type_symbol
_atom_type_description
_atom_type_scat_dispersion_real
_atom_type_scat_dispersion_imag
_atom_type_scat_source
C C 0.0033 0.0016 'International Tables Vol C Tables 4.2.6.8 and 6.1.1.4'
H H 0.0000 0.0000 'International Tables Vol C Tables 4.2.6.8 and 6.1.1.4'
N N 0.0061 0.0033 'International Tables Vol C Tables 4.2.6.8 and 6.1.1.4'
O O 0.0106 0.0060 'International Tables Vol C Tables 4.2.6.8 and 6.1.1.4'
Mn Mn 0.3368 0.7283 'International Tables Vol C Tables 4.2.6.8 and 6.1.1.4'

loop_
_geom_angle_atom_site_label_1
_geom_angle_atom_site_label_2
_geom_angle_atom_site_label_3
_geom_angle
O11 Mn1 O12 92.92(12)
O11 Mn1 O23 173.10(11)
O12 Mn1 O23 93.52(11)
O11 Mn1 N11 86.46(13)
O12 Mn1 N11 178.15(12)
O23 Mn1 N11 87.18(13)
O11 Mn1 O25 94.99(11)
O12 Mn1 O25 86.23(10)
O23 Mn1 O25 82.95(10)
N11 Mn1 O25 95.57(11)
O11 Mn1 N12 94.63(12)
O12 Mn1 N12 81.85(11)
O23 Mn1 N12 88.75(11)
N11 Mn1 N12 96.45(12)
O25 Mn1 N12 165.03(10)
O13 Mn2 O14 93.85(12)
O13 Mn2 O25 173.21(10)
O14 Mn2 O25 92.54(11)
O13 Mn2 N13 86.14(12)
O14 Mn2 N13 179.70(13)
O25 Mn2 N13 87.48(12)
O13 Mn2 N14 90.31(12)
O14 Mn2 N14 82.85(12)
O25 Mn2 N14 88.19(12)
N13 Mn2 N14 97.45(12)
O13 Mn2 O27 100.40(11)
O14 Mn2 O27 85.49(11)
O25 Mn2 O27 82.40(11)
N13 Mn2 O27 94.22(11)
N14 Mn2 O27 164.66(10)
O15 Mn3 O16 91.92(13)
O15 Mn3 O27 172.03(12)
O16 Mn3 O27 94.98(12)
O15 Mn3 N15 86.03(14)
O16 Mn3 N15 176.14(12)
O27 Mn3 N15 87.30(13)
O15 Mn3 O21 92.91(12)
O16 Mn3 O21 86.45(11)
O27 Mn3 O21 83.56(10)
N15 Mn3 O21 96.91(12)
O15 Mn3 N16 93.73(13)
O16 Mn3 N16 80.94(13)
O27 Mn3 N16 91.29(12)
N15 Mn3 N16 95.92(14)
O21 Mn3 N16 165.92(13)
O17 Mn4 O18 93.72(12)
O17 Mn4 O21 174.38(11)
O18 Mn4 O21 91.87(12)
O17 Mn4 N17 86.34(13)
O18 Mn4 N17 178.15(13)
O21 Mn4 N17 88.06(13)
O17 Mn4 N18 91.29(13)
O18 Mn4 N18 83.25(13)
O21 Mn4 N18 88.79(12)
N17 Mn4 N18 94.90(14)
O17 Mn4 O23 98.52(11)
O18 Mn4 O23 88.49(11)
O21 Mn4 O23 82.19(10)
N17 Mn4 O23 93.33(12)
N18 Mn4 O23 167.57(12)
O19 Mn5 O110 93.35(12)
O19 Mn5 O211 173.50(11)
O110 Mn5 O211 92.13(12)
O19 Mn5 N19 86.81(14)
O110 Mn5 N19 175.49(11)
O211 Mn5 N19 88.00(13)
O19 Mn5 O213 92.40(11)
O110 Mn5 O213 90.78(10)
O211 Mn5 O213 84.02(10)
N19 Mn5 O213 93.71(11)
O19 Mn5 N110 93.14(12)
O110 Mn5 N110 82.46(12)
O211 Mn5 N110 91.04(12)
N19 Mn5 N110 93.03(13)
O213 Mn5 N110 171.49(11)
O111 Mn6 O112 94.42(12)
O111 Mn6 O213 173.97(12)
O112 Mn6 O213 90.73(12)
O111 Mn6 N111 87.03(13)
O112 Mn6 N111 177.12(13)
O213 Mn6 N111 87.97(12)
O111 Mn6 N112 92.55(12)
O112 Mn6 N112 83.65(12)
O213 Mn6 N112 91.15(12)
N111 Mn6 N112 93.81(12)
O111 Mn6 O215 94.12(11)
O112 Mn6 O215 91.32(10)
O213 Mn6 O215 82.59(10)
N111 Mn6 O215 91.06(11)
N112 Mn6 O215 171.94(12)
O113 Mn7 O114 92.58(12)
O113 Mn7 O215 175.14(12)
O114 Mn7 O215 92.26(12)
O113 Mn7 N113 87.18(14)
O114 Mn7 N113 179.69(15)
O215 Mn7 N113 87.98(14)
O113 Mn7 N114 91.83(12)
O114 Mn7 N114 81.76(12)
O215 Mn7 N114 88.50(11)
N113 Mn7 N114 98.06(13)
O113 Mn7 O29 96.79(10)
O114 Mn7 O29 86.94(10)
O215 Mn7 O29 83.84(10)
N113 Mn7 O29 93.28(11)
N114 Mn7 O29 166.08(12)
O115 Mn8 O116 93.14(11)
O115 Mn8 O29 174.55(10)
O116 Mn8 O29 91.93(11)
O115 Mn8 N115 86.75(13)
O116 Mn8 N115 177.31(13)
O29 Mn8 N115 88.29(12)
O115 Mn8 N116 91.79(12)
O116 Mn8 N116 83.15(11)
O29 Mn8 N116 90.80(12)
N115 Mn8 N116 94.17(12)
O115 Mn8 O211 94.00(11)
O116 Mn8 O211 90.58(10)
O29 Mn8 O211 83.95(10)
N115 Mn8 O211 92.11(12)
N116 Mn8 O211 171.69(11)
C11 O11 Mn1 121.4(3)
N11 O21 Mn4 116.09(19)
N11 O21 Mn3 112.2(2)
Mn4 O21 Mn3 115.81(13)
C71 N11 O21 115.7(3)
C71 N11 Mn1 128.3(3)
O21 N11 Mn1 115.2(2)
O11 C11 C61 117.8(4)
O11 C11 C21 122.4(4)
C61 C11 C21 119.7(4)
C31 C21 C11 117.8(4)
C31 C21 C71 119.8(4)
C11 C21 C71 122.3(4)
C41 C31 C21 121.7(5)
C41 C31 H31 119.1
C21 C31 H31 119.1
C31 C41 C51 119.7(4)
C31 C41 H41 120.2
C51 C41 H41 120.2
C61 C51 C41 120.1(4)
C61 C51 H51 120.0
C41 C51 H51 120.0
C51 C61 C11 121.1(5)
C51 C61 H61 119.5
C11 C61 H61 119.5
N11 C71 C21 117.9(4)
N11 C71 C81 121.5(4)
C21 C71 C81 120.6(4)
C71 C81 C91 112.9(3)
C71 C81 H81A 109.0
C91 C81 H81A 109.0
C71 C81 H81B 109.0
C91 C81 H81B 109.0
H81A C81 H81B 107.8
C81 C91 H91A 109.5
C81 C91 H91B 109.5
H91A C91 H91B 109.5
C81 C91 H91C 109.5
H91A C91 H91C 109.5
H91B C91 H91C 109.5
C12 O12 Mn1 117.7(2)
N12 O22 H22 109.5
C72 N12 O22 114.1(3)
C72 N12 Mn1 123.6(3)
O22 N12 Mn1 121.6(2)
O12 C12 C62 120.1(4)
O12 C12 C22 122.3(4)
C62 C12 C22 117.5(4)
C32 C22 C12 119.1(4)
C32 C22 C72 119.4(4)
C12 C22 C72 121.5(4)
C42 C32 C22 121.9(4)
C42 C32 H32 119.1
C22 C32 H32 119.1
C32 C42 C52 119.0(4)
C32 C42 H42 120.5
C52 C42 H42 120.5
C62 C52 C42 120.6(4)
C62 C52 H52 119.7
C42 C52 H52 119.7
C52 C62 C12 121.9(4)
C52 C62 H62 119.1
C12 C62 H62 119.1
N12 C72 C22 118.4(3)
N12 C72 C82 121.5(4)
C22 C72 C82 120.0(4)
C72 C82 C92 110.8(4)
C72 C82 H82A 109.5
C92 C82 H82A 109.5
C72 C82 H82B 109.5
C92 C82 H82B 109.5
H82A C82 H82B 108.1
C82 C92 H92A 109.5
C82 C92 H92B 109.5
H92A C92 H92B 109.5
C82 C92 H92C 109.5
H92A C92 H92C 109.5
H92B C92 H92C 109.5
C13 O13 Mn2 119.4(2)
N13 O23 Mn1 113.5(2)
N13 O23 Mn4 116.2(2)
Mn1 O23 Mn4 115.61(12)
C73 N13 O23 117.5(3)
C73 N13 Mn2 127.6(3)
O23 N13 Mn2 114.9(2)
O13 C13 C63 118.2(3)
O13 C13 C23 123.2(4)
C63 C13 C23 118.6(4)
C33 C23 C13 118.9(4)
C33 C23 C73 119.4(4)
C13 C23 C73 121.7(3)
C43 C33 C23 121.0(4)
C43 C33 H33 119.5
C23 C33 H33 119.5
C33 C43 C53 120.0(4)
C33 C43 H43 120.0
C53 C43 H43 120.0
C63 C53 C43 120.3(4)
C63 C53 H53 119.9
C43 C53 H53 119.9
C53 C63 C13 121.2(4)
C53 C63 H63 119.4
C13 C63 H63 119.4
N13 C73 C23 117.9(3)
N13 C73 C83 121.0(4)
C23 C73 C83 121.1(3)
C73 C83 C93 114.4(4)
C73 C83 H83A 108.6
C93 C83 H83A 108.6
C73 C83 H83B 108.6
C93 C83 H83B 108.6
H83A C83 H83B 107.6
C83 C93 H93A 109.5
C83 C93 H93B 109.5
H93A C93 H93B 109.5
C83 C93 H93C 109.5
H93A C93 H93C 109.5
H93B C93 H93C 109.5
C14 O14 Mn2 119.5(2)
N14 O24 H24A 109.5
C74 N14 O24 112.5(3)
C74 N14 Mn2 125.1(3)
O24 N14 Mn2 122.3(2)
O14 C14 C64 118.1(4)
O14 C14 C24 123.2(4)
C64 C14 C24 118.7(4)
C34 C24 C14 118.2(4)
C34 C24 C74 117.4(4)
C14 C24 C74 124.4(4)
C44 C34 C24 121.6(4)
C44 C34 H34 119.2
C24 C34 H34 119.2
C54 C44 C34 119.6(5)
C54 C44 H44 120.2
C34 C44 H44 120.2
C64 C54 C44 120.6(4)
C64 C54 H54 119.7
C44 C54 H54 119.7
C54 C64 C14 121.3(5)
C54 C64 H64 119.3
C14 C64 H64 119.3
N14 C74 C24 117.5(4)
N14 C74 C84 120.7(4)
C24 C74 C84 121.7(4)
C74 C84 C94 113.8(3)
C74 C84 H84A 108.8
C94 C84 H84A 108.8
C74 C84 H84B 108.8
C94 C84 H84B 108.8
H84A C84 H84B 107.7
C84 C94 H94A 109.5
C84 C94 H94B 109.5
H94A C94 H94B 109.5
C84 C94 H94C 109.5
H94A C94 H94C 109.5
H94B C94 H94C 109.5
C15 O15 Mn3 120.7(3)
N15 O25 Mn2 115.6(2)
N15 O25 Mn1 112.2(2)
Mn2 O25 Mn1 115.14(11)
C75 N15 O25 115.2(4)
C75 N15 Mn3 128.4(3)
O25 N15 Mn3 116.1(3)
O15 C15 C25 123.5(4)
O15 C15 C65 117.4(5)
C25 C15 C65 119.0(5)
C15 C25 C35 119.9(4)
C15 C25 C75 121.4(4)
C35 C25 C75 118.5(5)
C45 C35 C25 119.5(5)
C45 C35 H35 120.3
C25 C35 H35 120.3
C55 C45 C35 119.2(5)
C55 C45 H45 120.4
C35 C45 H45 120.4
C65 C55 C45 122.3(5)
C65 C55 H55 118.9
C45 C55 H55 118.9
C55 C65 C15 120.1(6)
C55 C65 H65 120.0
C15 C65 H65 120.0
N15 C75 C25 116.8(5)
N15 C75 C85 121.6(4)
C25 C75 C85 121.6(4)
C75 C85 C95 112.1(4)
C75 C85 H85A 109.2
C95 C85 H85A 109.2
C75 C85 H85B 109.2
C95 C85 H85B 109.2
H85A C85 H85B 107.9
C85 C95 H95A 109.5
C85 C95 H95B 109.5
H95A C95 H95B 109.5
C85 C95 H95C 109.5
H95A C95 H95C 109.5
H95B C95 H95C 109.5
C16 O16 Mn3 118.5(3)
N16 O26 H26A 109.5
C76 N16 O26 113.8(3)
C76 N16 Mn3 125.3(3)
O26 N16 Mn3 120.3(2)
O16 C16 C66 118.4(4)
O16 C16 C26 122.7(4)
C66 C16 C26 118.7(4)
C36 C26 C16 118.3(4)
C36 C26 C76 118.6(4)
C16 C26 C76 123.2(4)
C46 C36 C26 122.2(4)
C46 C36 H36 118.9
C26 C36 H36 118.9
C56 C46 C36 119.3(4)
C56 C46 H46 120.4
C36 C46 H46 120.4
C46 C56 C66 120.0(5)
C46 C56 H56 120.0
C66 C56 H56 120.0
C56 C66 C16 121.5(4)
C56 C66 H66 119.3
C16 C66 H66 119.3
N16 C76 C26 117.8(4)
N16 C76 C86 121.6(4)
C26 C76 C86 120.6(4)
C76 C86 C96 110.1(4)
C76 C86 H86A 109.6
C96 C86 H86A 109.6
C76 C86 H86B 109.6
C96 C86 H86B 109.6
H86A C86 H86B 108.2
C86 C96 H96A 109.5
C86 C96 H96B 109.5
H96A C96 H96B 109.5
C86 C96 H96C 109.5
H96A C96 H96C 109.5
H96B C96 H96C 109.5
C17 O17 Mn4 121.7(2)
N17 O27 Mn3 113.7(2)
N17 O27 Mn2 115.04(19)
Mn3 O27 Mn2 115.38(13)
C77 N17 O27 115.9(3)
C77 N17 Mn4 128.2(3)
O27 N17 Mn4 115.3(3)
O17 C17 C67 118.7(4)
O17 C17 C27 123.1(4)
C67 C17 C27 118.1(5)
C37 C27 C17 118.6(4)
C37 C27 C77 120.9(4)
C17 C27 C77 120.4(4)
C47 C37 C27 122.2(4)
C47 C37 H37 118.9
C27 C37 H37 118.9
C37 C47 C57 119.2(5)
C37 C47 H47 120.4
C57 C47 H47 120.4
C67 C57 C47 120.9(5)
C67 C57 H57 119.5
C47 C57 H57 119.5
C57 C67 C17 121.0(4)
C57 C67 H67 119.5
C17 C67 H67 119.5
N17 C77 C27 118.7(4)
N17 C77 C87 120.9(4)
C27 C77 C87 120.4(4)
C77 C87 C97 111.9(4)
C77 C87 H87A 109.2
C97 C87 H87A 109.2
C77 C87 H87B 109.2
C97 C87 H87B 109.2
H87A C87 H87B 107.9
C87 C97 H97A 109.5
C87 C97 H97B 109.5
H97A C97 H97B 109.5
C87 C97 H97C 109.5
H97A C97 H97C 109.5
H97B C97 H97C 109.5
C18 O18 Mn4 118.7(3)
N18 O28 H28A 109.5
C78 N18 O28 111.8(4)
C78 N18 Mn4 124.6(3)
O28 N18 Mn4 122.8(3)
O18 C18 C68 118.0(4)
O18 C18 C28 123.0(4)
C68 C18 C28 119.0(4)
C38 C28 C18 117.4(4)
C38 C28 C78 118.0(5)
C18 C28 C78 124.6(4)
C48 C38 C28 122.4(5)
C48 C38 H38 118.8
C28 C38 H38 118.8
C38 C48 C58 119.5(5)
C38 C48 H48 120.3
C58 C48 H48 120.3
C68 C58 C48 120.1(4)
C68 C58 H58 119.9
C48 C58 H58 119.9
C58 C68 C18 121.6(5)
C58 C68 H68 119.2
C18 C68 H68 119.2
N18 C78 C88 122.5(4)
N18 C78 C28 117.8(4)
C88 C78 C28 119.6(4)
C78 C88 C98 110.2(4)
C78 C88 H88A 109.6
C98 C88 H88A 109.6
C78 C88 H88B 109.6
C98 C88 H88B 109.6
H88A C88 H88B 108.1
C88 C98 H98A 109.5
C88 C98 H98B 109.5
H98A C98 H98B 109.5
C88 C98 H98C 109.5
H98A C98 H98C 109.5
H98B C98 H98C 109.5
C19 O19 Mn5 119.4(3)
N19 O29 Mn8 113.8(2)
N19 O29 Mn7 114.4(2)
Mn8 O29 Mn7 114.37(11)
C79 N19 O29 117.4(3)
C79 N19 Mn5 125.6(3)
O29 N19 Mn5 116.8(2)
O19 C19 C69 117.5(5)
O19 C19 C29 122.9(4)
C69 C19 C29 119.7(4)
C39 C29 C19 118.7(4)
C39 C29 C79 120.1(5)
C19 C29 C79 121.2(4)
C49 C39 C29 120.9(5)
C49 C39 H39 119.5
C29 C39 H39 119.5
C39 C49 C59 119.4(5)
C39 C49 H49 120.3
C59 C49 H49 120.3
C69 C59 C49 121.4(5)
C69 C59 H59 119.3
C49 C59 H59 119.3
C59 C69 C19 119.8(5)
C59 C69 H69 120.1
C19 C69 H69 120.1
N19 C79 C29 119.4(4)
N19 C79 C89 121.7(5)
C29 C79 C89 118.4(5)
N19 C79 C817 116.7(7)
C29 C79 C817 121.7(7)
C99 C89 C79 105.7(6)
C99 C89 H89A 110.6
C79 C89 H89A 110.6
C99 C89 H89B 110.6
C79 C89 H89B 110.6
H89A C89 H89B 108.7
C89 C99 H99A 109.5
C89 C99 H99B 109.5
H99A C99 H99B 109.5
C89 C99 H99C 109.5
H99A C99 H99C 109.5
H99B C99 H99C 109.5
C917 C817 C79 101.9(11)
C917 C817 H8ZA 111.4
C79 C817 H8ZA 111.4
C917 C817 H8ZB 111.4
C79 C817 H8ZB 111.4
H8ZA C817 H8ZB 109.2
C817 C917 H9ZA 109.5
C817 C917 H9ZB 109.5
H9ZA C917 H9ZB 109.5
C817 C917 H9ZC 109.5
H9ZA C917 H9ZC 109.5
H9ZB C917 H9ZC 109.5
C110 O110 Mn5 119.4(2)
N110 O210 H210 109.5
C710 N110 O210 113.3(3)
C710 N110 Mn5 123.2(3)
O210 N110 Mn5 123.1(2)
O110 C110 C610 118.0(4)
O110 C110 C210 122.2(4)
C610 C110 C210 119.8(4)
C310 C210 C110 116.7(5)
C310 C210 C710 118.8(4)
C110 C210 C710 124.5(4)
C410 C310 C210 122.5(4)
C410 C310 H310 118.7
C210 C310 H310 118.7
C310 C410 C510 119.9(4)
C310 C410 H410 120.1
C510 C410 H410 120.1
C610 C510 C410 119.5(5)
C610 C510 H510 120.2
C410 C510 H510 120.3
C510 C610 C110 121.5(4)
C510 C610 H610 119.2
C110 C610 H610 119.2
N110 C710 C210 118.9(4)
N110 C710 C810 119.9(4)
C210 C710 C810 121.2(4)
C710 C810 C910 111.6(3)
C710 C810 H81C 109.3
C910 C810 H81C 109.3
C710 C810 H81D 109.3
C910 C810 H81D 109.3
H81C C810 H81D 108.0
C810 C910 H91D 109.5
C810 C910 H91E 109.5
H91D C910 H91E 109.5
C810 C910 H91F 109.5
H91D C910 H91F 109.5
H91E C910 H91F 109.5
C111 O111 Mn6 121.6(2)
N111 O211 Mn5 114.0(2)
N111 O211 Mn8 115.4(2)
Mn5 O211 Mn8 114.21(12)
C711 N111 O211 116.6(3)
C711 N111 Mn6 126.8(3)
O211 N111 Mn6 116.3(2)
O111 C111 C611 118.2(4)
O111 C111 C211 123.3(4)
C611 C111 C211 118.4(4)
C311 C211 C111 118.9(4)
C311 C211 C711 119.4(3)
C111 C211 C711 121.6(4)
C411 C311 C211 121.6(4)
C411 C311 H311 119.2
C211 C311 H311 119.2
C311 C411 C511 119.1(4)
C311 C411 H411 120.4
C511 C411 H411 120.4
C611 C511 C411 120.8(4)
C611 C511 H511 119.6
C411 C511 H511 119.6
C511 C611 C111 120.9(4)
C511 C611 H611 119.5
C111 C611 H611 119.5
N111 C711 C211 118.8(3)
N111 C711 C811 120.4(3)
C211 C711 C811 120.7(4)
C711 C811 C911 112.2(3)
C711 C811 H8FA 109.2
C911 C811 H8FA 109.2
C711 C811 H8FB 109.2
C911 C811 H8FB 109.2
H8FA C811 H8FB 107.9
C811 C911 H9FA 109.5
C811 C911 H9FB 109.5
H9FA C911 H9FB 109.5
C811 C911 H9FC 109.5
H9FA C911 H9FC 109.5
H9FB C911 H9FC 109.5
C112 O112 Mn6 127.3(2)
N112 O212 H212 109.5
C712 N112 O212 112.2(3)
C712 N112 Mn6 126.1(3)
O212 N112 Mn6 119.3(2)
O112 C112 C612 116.9(4)
O112 C112 C212 123.7(3)
C612 C112 C212 119.3(3)
C312 C212 C112 116.8(3)
C312 C212 C712 117.8(4)
C112 C212 C712 125.3(3)
C412 C312 C212 123.0(4)
C412 C312 H312 118.5
C212 C312 H312 118.5
C312 C412 C512 119.4(4)
C312 C412 H412 120.3
C512 C412 H412 120.3
C612 C512 C412 119.7(4)
C612 C512 H512 120.2
C412 C512 H512 120.2
C512 C612 C112 121.7(4)
C512 C612 H612 119.1
C112 C612 H612 119.1
N112 C712 C212 118.3(4)
N112 C712 C812 121.4(3)
C212 C712 C812 120.3(3)
C712 C812 C912 111.7(4)
C712 C812 H8EA 109.3
C912 C812 H8EA 109.3
C712 C812 H8EB 109.3
C912 C812 H8EB 109.3
H8EA C812 H8EB 107.9
C812 C912 H9EA 109.5
C812 C912 H9EB 109.5
H9EA C912 H9EB 109.5
C812 C912 H9EC 109.5
H9EA C912 H9EC 109.5
H9EB C912 H9EC 109.5
C113 O113 Mn7 121.8(2)
N113 O213 Mn6 115.0(2)
N113 O213 Mn5 114.52(19)
Mn6 O213 Mn5 115.44(13)
C713 N113 O213 115.9(3)
C713 N113 Mn7 128.4(3)
O213 N113 Mn7 115.2(3)
O113 C113 C613 118.7(4)
O113 C113 C213 122.7(4)
C613 C113 C213 118.5(4)
C313 C213 C113 118.8(4)
C313 C213 C713 119.4(4)
C113 C213 C713 121.8(4)
C413 C313 C213 121.8(5)
C413 C313 H313 119.1
C213 C313 H313 119.1
C313 C413 C513 118.7(5)
C313 C413 H413 120.7
C513 C413 H413 120.7
C613 C513 C413 121.2(4)
C613 C513 H513 119.4
C413 C513 H513 119.4
C513 C613 C113 120.9(4)
C513 C613 H613 119.6
C113 C613 H613 119.6
N113 C713 C213 118.5(4)
N113 C713 C813 122.9(4)
C213 C713 C813 118.6(4)
C913 C813 C713 109.5(4)
C913 C813 H8AA 109.8
C713 C813 H8AA 109.8
C913 C813 H8AB 109.8
C713 C813 H8AB 109.8
H8AA C813 H8AB 108.2
C813 C913 H9AA 109.5
C813 C913 H9AB 109.5
H9AA C913 H9AB 109.5
C813 C913 H9AC 109.5
H9AA C913 H9AC 109.5
H9AB C913 H9AC 109.5
C114 O114 Mn7 122.3(3)
N114 O214 H214 109.5
C714 N114 O214 113.4(3)
C714 N114 Mn7 126.3(3)
O214 N114 Mn7 120.3(2)
O114 C114 C614 118.3(3)
O114 C114 C214 122.0(4)
C614 C114 C214 119.6(4)
C314 C214 C114 116.9(4)
C314 C214 C714 120.0(4)
C114 C214 C714 123.1(4)
C414 C314 C214 122.5(4)
C414 C314 H314 118.7
C214 C314 H314 118.7
C514 C414 C314 119.3(4)
C514 C414 H414 120.3
C314 C414 H414 120.3
C414 C514 C614 120.1(4)
C414 C514 H514 119.9
C614 C514 H514 119.9
C114 C614 C514 121.4(4)
C114 C614 H614 119.3
C514 C614 H614 119.3
N114 C714 C214 119.2(4)
N114 C714 C814 121.6(4)
C214 C714 C814 119.0(4)
N114 C714 C818 114.9(9)
C214 C714 C818 120.9(9)
C914 C814 C714 105.1(6)
C914 C814 H81E 110.7
C714 C814 H81E 110.7
C914 C814 H81F 110.7
C714 C814 H81F 110.7
H81E C814 H81F 108.8
C814 C914 H91G 109.5
C814 C914 H91H 109.5
H91G C914 H91H 109.5
C814 C914 H91I 109.5
H91G C914 H91I 109.5
H91H C914 H91I 109.5
C918 C818 C714 96.0(12)
C918 C818 H8XA 112.5
C714 C818 H8XA 112.5
C918 C818 H8XB 112.5
C714 C818 H8XB 112.5
H8XA C818 H8XB 110.1
C818 C918 H9XA 109.5
C818 C918 H9XB 109.5
H9XA C918 H9XB 109.5
C818 C918 H9XC 109.5
H9XA C918 H9XC 109.5
H9XB C918 H9XC 109.5
C115 O115 Mn8 119.3(3)
N115 O215 Mn7 113.3(2)
N115 O215 Mn6 116.47(19)
Mn7 O215 Mn6 114.96(13)
C715 N115 O215 117.8(3)
C715 N115 Mn8 126.1(3)
O215 N115 Mn8 115.7(2)
O115 C115 C615 118.9(4)
O115 C115 C215 121.7(4)
C615 C115 C215 119.4(4)
C315 C215 C115 117.0(4)
C315 C215 C715 120.7(4)
C115 C215 C715 122.2(4)
C415 C315 C215 122.7(4)
C415 C315 H315 118.6
C215 C315 H315 118.6
C315 C415 C515 118.5(4)
C315 C415 H415 120.7
C515 C415 H415 120.7
C615 C515 C415 121.2(5)
C615 C515 H515 119.4
C415 C515 H515 119.4
C515 C615 C115 121.1(4)
C515 C615 H615 119.5
C115 C615 H615 119.5
N115 C715 C215 118.5(3)
N115 C715 C815 120.5(4)
C215 C715 C815 121.0(4)
C915 C815 C715 111.9(4)
C915 C815 H8DE 109.2
C715 C815 H8DE 109.2
C915 C815 H8DB 109.2
C715 C815 H8DB 109.2
H8DE C815 H8DB 107.9
C815 C915 H9DA 109.5
C815 C915 H9DB 109.5
H9DA C915 H9DB 109.5
C815 C915 H9DC 109.5
H9DA C915 H9DC 109.5
H9DB C915 H9DC 109.5
C116 O116 Mn8 120.2(2)
N116 O216 H216 109.5
C716 N116 O216 111.6(3)
C716 N116 Mn8 125.4(3)
O216 N116 Mn8 122.7(2)
O116 C116 C616 117.6(4)
O116 C116 C216 124.2(3)
C616 C116 C216 118.2(4)
C316 C216 C116 118.1(4)
C316 C216 C716 118.0(4)
C116 C216 C716 123.8(4)
C416 C316 C216 123.3(4)
C416 C316 H316 118.4
C216 C316 H316 118.4
C316 C416 C516 118.6(4)
C316 C416 H416 120.7
C516 C416 H416 120.7
C416 C516 C616 120.3(4)
C416 C516 H516 119.8
C616 C516 H516 119.8
C516 C616 C116 121.4(4)
C516 C616 H616 119.3
C116 C616 H616 119.3
N116 C716 C816 121.1(3)
N116 C716 C216 117.4(4)
C816 C716 C216 121.4(4)
C716 C816 C916 112.3(3)
C716 C816 H8EC 109.1
C916 C816 H8EC 109.1
C716 C816 H8ED 109.1
C916 C816 H8ED 109.1
H8EC C816 H8ED 107.9
C816 C916 H9CA 109.5
C816 C916 H9CB 109.5
H9CA C916 H9CB 109.5
C816 C916 H9CC 109.5
H9CA C916 H9CC 109.5
H9CB C916 H9CC 109.5
N1R C1R C2R 179.0(17)
N2R C3R C4R 166(2)
C3R C4R H4RA 109.5
C3R C4R H4RB 109.5
H4RA C4R H4RB 109.5
C3R C4R H4RC 109.5
H4RA C4R H4RC 109.5
H4RB C4R H4RC 109.5
N3R C5R C6R 159(2)
C5R C6R H6RA 109.5
C5R C6R H6RB 109.5
H6RA C6R H6RB 109.5
C5R C6R H6RC 109.5
H6RA C6R H6RC 109.5
H6RB C6R H6RC 109.5

loop_
_geom_bond_atom_site_label_1
_geom_bond_atom_site_label_2
_geom_bond_distance
Mn1 O11 1.853(3)
Mn1 O12 1.908(3)
Mn1 O23 1.963(3)
Mn1 N11 2.025(3)
Mn1 O25 2.240(3)
Mn1 N12 2.250(3)
Mn2 O13 1.857(3)
Mn2 O14 1.907(2)
Mn2 O25 1.951(3)
Mn2 N13 2.023(3)
Mn2 N14 2.226(4)
Mn2 O27 2.238(3)
Mn3 O15 1.860(3)
Mn3 O16 1.911(3)
Mn3 O27 1.976(3)
Mn3 N15 1.979(4)
Mn3 O21 2.205(2)
Mn3 N16 2.218(3)
Mn4 O17 1.857(3)
Mn4 O18 1.906(3)
Mn4 O21 1.946(3)
Mn4 N17 2.013(3)
Mn4 N18 2.226(4)
Mn4 O23 2.255(3)
Mn5 O19 1.854(3)
Mn5 O110 1.896(3)
Mn5 O211 1.969(3)
Mn5 N19 2.006(3)
Mn5 O213 2.208(2)
Mn5 N110 2.241(3)
Mn6 O111 1.857(3)
Mn6 O112 1.896(2)
Mn6 O213 1.958(3)
Mn6 N111 2.030(3)
Mn6 N112 2.222(4)
Mn6 O215 2.248(3)
Mn7 O113 1.851(3)
Mn7 O114 1.899(3)
Mn7 O215 1.970(3)
Mn7 N113 2.019(4)
Mn7 N114 2.241(3)
Mn7 O29 2.243(2)
Mn8 O115 1.854(3)
Mn8 O116 1.907(2)
Mn8 O29 1.959(3)
Mn8 N115 2.030(3)
Mn8 N116 2.230(3)
Mn8 O211 2.236(3)
O11 C11 1.334(5)
O21 N11 1.382(4)
N11 C71 1.300(5)
C11 C61 1.385(5)
C11 C21 1.416(6)
C21 C31 1.411(5)
C21 C71 1.451(6)
C31 C41 1.364(5)
C31 H31 0.9500
C41 C51 1.394(6)
C41 H41 0.9500
C51 C61 1.376(5)
C51 H51 0.9500
C61 H61 0.9500
C71 C81 1.508(5)
C81 C91 1.518(5)
C81 H81A 0.9900
C81 H81B 0.9900
C91 H91A 0.9800
C91 H91B 0.9800
C91 H91C 0.9800
O12 C12 1.330(4)
O22 N12 1.401(4)
O22 H22 0.8400
N12 C72 1.280(5)
C12 C62 1.394(5)
C12 C22 1.420(5)
C22 C32 1.392(5)
C22 C72 1.483(5)
C32 C42 1.374(5)
C32 H32 0.9500
C42 C52 1.377(5)
C42 H42 0.9500
C52 C62 1.374(5)
C52 H52 0.9500
C62 H62 0.9500
C72 C82 1.503(5)
C82 C92 1.504(5)
C82 H82A 0.9900
C82 H82B 0.9900
C92 H92A 0.9800
C92 H92B 0.9800
C92 H92C 0.9800
O13 C13 1.333(4)
O23 N13 1.384(4)
N13 C73 1.306(4)
C13 C63 1.400(5)
C13 C23 1.413(5)
C23 C33 1.398(5)
C23 C73 1.473(5)
C33 C43 1.378(5)
C33 H33 0.9500
C43 C53 1.380(5)
C43 H43 0.9500
C53 C63 1.371(5)
C53 H53 0.9500
C63 H63 0.9500
C73 C83 1.500(5)
C83 C93 1.521(5)
C83 H83A 0.9900
C83 H83B 0.9900
C93 H93A 0.9800
C93 H93B 0.9800
C93 H93C 0.9800
O14 C14 1.341(5)
O24 N14 1.407(4)
O24 H24A 0.8400
N14 C74 1.289(5)
C14 C64 1.394(5)
C14 C24 1.409(6)
C24 C34 1.400(5)
C24 C74 1.486(5)
C34 C44 1.372(5)
C34 H34 0.9500
C44 C54 1.366(6)
C44 H44 0.9500
C54 C64 1.364(6)
C54 H54 0.9500
C64 H64 0.9500
C74 C84 1.505(5)
C84 C94 1.536(5)
C84 H84A 0.9900
C84 H84B 0.9900
C94 H94A 0.9800
C94 H94B 0.9800
C94 H94C 0.9800
O15 C15 1.320(6)
O25 N15 1.394(4)
N15 C75 1.308(5)
C15 C25 1.389(6)
C15 C65 1.425(6)
C25 C35 1.423(6)
C25 C75 1.477(6)
C35 C45 1.397(6)
C35 H35 0.9500
C45 C55 1.387(7)
C45 H45 0.9500
C55 C65 1.346(7)
C55 H55 0.9500
C65 H65 0.9500
C75 C85 1.501(6)
C85 C95 1.519(6)
C85 H85A 0.9900
C85 H85B 0.9900
C95 H95A 0.9800
C95 H95B 0.9800
C95 H95C 0.9800
O16 C16 1.337(4)
O26 N16 1.397(4)
O26 H26A 0.8400
N16 C76 1.299(4)
C16 C66 1.402(6)
C16 C26 1.409(5)
C26 C36 1.398(5)
C26 C76 1.480(6)
C36 C46 1.383(6)
C36 H36 0.9500
C46 C56 1.377(6)
C46 H46 0.9500
C56 C66 1.381(5)
C56 H56 0.9500
C66 H66 0.9500
C76 C86 1.500(5)
C86 C96 1.536(5)
C86 H86A 0.9900
C86 H86B 0.9900
C96 H96A 0.9800
C96 H96B 0.9800
C96 H96C 0.9800
O17 C17 1.329(5)
O27 N17 1.394(4)
N17 C77 1.301(5)
C17 C67 1.403(6)
C17 C27 1.411(5)
C27 C37 1.388(6)
C27 C77 1.464(6)
C37 C47 1.364(6)
C37 H37 0.9500
C47 C57 1.372(6)
C47 H47 0.9500
C57 C67 1.365(6)
C57 H57 0.9500
C67 H67 0.9500
C77 C87 1.509(5)
C87 C97 1.510(5)
C87 H87A 0.9900
C87 H87B 0.9900
C97 H97A 0.9800
C97 H97B 0.9800
C97 H97C 0.9800
O18 C18 1.349(5)
O28 N18 1.391(4)
O28 H28A 0.8400
N18 C78 1.287(5)
C18 C68 1.386(5)
C18 C28 1.416(6)
C28 C38 1.409(6)
C28 C78 1.488(6)
C38 C48 1.361(6)
C38 H38 0.9500
C48 C58 1.378(6)
C48 H48 0.9500
C58 C68 1.373(6)
C58 H58 0.9500
C68 H68 0.9500
C78 C88 1.482(6)
C88 C98 1.523(6)
C88 H88A 0.9900
C88 H88B 0.9900
C98 H98A 0.9800
C98 H98B 0.9800
C98 H98C 0.9800
O19 C19 1.342(5)
O29 N19 1.381(4)
N19 C79 1.308(5)
C19 C69 1.405(6)
C19 C29 1.409(6)
C29 C39 1.406(6)
C29 C79 1.452(6)
C39 C49 1.373(6)
C39 H39 0.9500
C49 C59 1.392(7)
C49 H49 0.9500
C59 C69 1.365(6)
C59 H59 0.9500
C69 H69 0.9500
C79 C89 1.530(6)
C79 C817 1.532(7)
C89 C99 1.520(8)
C89 H89A 0.9900
C89 H89B 0.9900
C99 H99A 0.9800
C99 H99B 0.9800
C99 H99C 0.9800
C817 C917 1.520(9)
C817 H8ZA 0.9900
C817 H8ZB 0.9900
C917 H9ZA 0.9800
C917 H9ZB 0.9800
C917 H9ZC 0.9800
O110 C110 1.345(5)
O210 N110 1.389(4)
O210 H210 0.8400
N110 C710 1.291(5)
C110 C610 1.389(6)
C110 C210 1.419(5)
C210 C310 1.409(6)
C210 C710 1.465(6)
C310 C410 1.371(6)
C310 H310 0.9500
C410 C510 1.382(5)
C410 H410 0.9500
C510 C610 1.380(5)
C510 H510 0.9500
C610 H610 0.9500
C710 C810 1.518(5)
C810 C910 1.541(6)
C810 H81C 0.9900
C810 H81D 0.9900
C910 H91D 0.9800
C910 H91E 0.9800
C910 H91F 0.9800
O111 C111 1.330(5)
O211 N111 1.390(4)
N111 C711 1.304(5)
C111 C611 1.399(5)
C111 C211 1.411(5)
C211 C311 1.397(5)
C211 C711 1.464(5)
C311 C411 1.366(5)
C311 H311 0.9500
C411 C511 1.387(5)
C411 H411 0.9500
C511 C611 1.366(6)
C511 H511 0.9500
C611 H611 0.9500
C711 C811 1.509(5)
C811 C911 1.538(5)
C811 H8FA 0.9900
C811 H8FB 0.9900
C911 H9FA 0.9800
C911 H9FB 0.9800
C911 H9FC 0.9800
O112 C112 1.342(4)
O212 N112 1.410(3)
O212 H212 0.8400
N112 C712 1.295(5)
C112 C612 1.393(5)
C112 C212 1.424(5)
C212 C312 1.400(5)
C212 C712 1.479(5)
C312 C412 1.372(5)
C312 H312 0.9500
C412 C512 1.383(5)
C412 H412 0.9500
C512 C612 1.375(5)
C512 H512 0.9500
C612 H612 0.9500
C712 C812 1.507(5)
C812 C912 1.515(6)
C812 H8EA 0.9900
C812 H8EB 0.9900
C912 H9EA 0.9800
C912 H9EB 0.9800
C912 H9EC 0.9800
O113 C113 1.331(5)
O213 N113 1.399(4)
N113 C713 1.301(5)
C113 C613 1.389(5)
C113 C213 1.409(6)
C213 C313 1.404(6)
C213 C713 1.476(6)
C313 C413 1.365(6)
C313 H313 0.9500
C413 C513 1.382(6)
C413 H413 0.9500
C513 C613 1.377(6)
C513 H513 0.9500
C613 H613 0.9500
C713 C813 1.519(6)
C813 C913 1.519(5)
C813 H8AA 0.9900
C813 H8AB 0.9900
C913 H9AA 0.9800
C913 H9AB 0.9800
C913 H9AC 0.9800
O114 C114 1.347(4)
O214 N114 1.393(4)
O214 H214 0.8400
N114 C714 1.295(5)
C114 C614 1.377(5)
C114 C214 1.422(5)
C214 C314 1.395(5)
C214 C714 1.469(6)
C314 C414 1.379(5)
C314 H314 0.9500
C414 C514 1.368(5)
C414 H414 0.9500
C514 C614 1.379(5)
C514 H514 0.9500
C614 H614 0.9500
C714 C814 1.548(6)
C714 C818 1.548(6)
C814 C914 1.512(8)
C814 H81E 0.9900
C814 H81F 0.9900
C914 H91G 0.9800
C914 H91H 0.9800
C914 H91I 0.9800
C818 C918 1.511(8)
C818 H8XA 0.9900
C818 H8XB 0.9900
C918 H9XA 0.9800
C918 H9XB 0.9800
C918 H9XC 0.9800
O115 C115 1.340(5)
O215 N115 1.389(4)
N115 C715 1.307(5)
C115 C615 1.382(6)
C115 C215 1.416(5)
C215 C315 1.404(6)
C215 C715 1.448(6)
C315 C415 1.369(6)
C315 H315 0.9500
C415 C515 1.370(5)
C415 H415 0.9500
C515 C615 1.366(6)
C515 H515 0.9500
C615 H615 0.9500
C715 C815 1.525(5)
C815 C915 1.519(5)
C815 H8DE 0.9900
C815 H8DB 0.9900
C915 H9DA 0.9800
C915 H9DB 0.9800
C915 H9DC 0.9800
O116 C116 1.345(5)
O216 N116 1.390(3)
O216 H216 0.8400
N116 C716 1.305(5)
C116 C616 1.398(5)
C116 C216 1.411(6)
C216 C316 1.392(5)
C216 C716 1.491(5)
C316 C416 1.366(5)
C316 H316 0.9500
C416 C516 1.374(6)
C416 H416 0.9500
C516 C616 1.387(6)
C516 H516 0.9500
C616 H616 0.9500
C716 C816 1.490(5)
C816 C916 1.528(5)
C816 H8EC 0.9900
C816 H8ED 0.9900
C916 H9CA 0.9800
C916 H9CB 0.9800
C916 H9CC 0.9800
N1R C1R 1.105(18)
C1R C2R 1.46(2)
C2R H2RA 0.9800
C2R H2RB 0.9800
C2R H2RC 0.9800
N2R C3R 1.13(2)
C3R C4R 1.60(2)
C4R H4RA 0.9800
C4R H4RB 0.9800
C4R H4RC 0.9800
N3R C5R 1.187(18)
C5R C6R 1.50(2)
C6R H6RA 0.9800
C6R H6RB 0.9800
C6R H6RC 0.9800

loop_
_geom_torsion_atom_site_label_1
_geom_torsion_atom_site_label_2
_geom_torsion_atom_site_label_3
_geom_torsion_atom_site_label_4
_geom_torsion
O11 C11 C21 C31 177.0(3)
C61 C11 C21 C31 -0.1(5)
O11 C11 C21 C71 0.6(5)
C61 C11 C21 C71 -176.5(3)
C11 C21 C31 C41 0.6(5)
C71 C21 C31 C41 177.1(3)
C21 C31 C41 C51 -0.6(5)
C31 C41 C51 C61 0.1(5)
C41 C51 C61 C11 0.3(5)
O11 C11 C61 C51 -177.6(3)
C21 C11 C61 C51 -0.4(5)
O21 N11 C71 C21 172.4(3)
O21 N11 C71 C81 -8.4(5)
C31 C21 C71 N11 160.3(3)
C11 C21 C71 N11 -23.4(5)
C31 C21 C71 C81 -18.9(5)
C11 C21 C71 C81 157.4(3)
N11 C71 C81 C91 -85.7(5)
C21 C71 C81 C91 93.5(5)
O12 C12 C22 C32 178.0(3)
C62 C12 C22 C32 -2.1(5)
O12 C12 C22 C72 -3.4(5)
C62 C12 C22 C72 176.6(3)
C12 C22 C32 C42 1.1(5)
C72 C22 C32 C42 -177.5(3)
C22 C32 C42 C52 0.2(6)
C32 C42 C52 C62 -0.6(6)
C42 C52 C62 C12 -0.4(6)
O12 C12 C62 C52 -178.3(3)
C22 C12 C62 C52 1.8(5)
O22 N12 C72 C22 -176.9(3)
O22 N12 C72 C82 -1.5(5)
C32 C22 C72 N12 -148.2(4)
C12 C22 C72 N12 33.1(5)
C32 C22 C72 C82 36.3(5)
C12 C22 C72 C82 -142.3(4)
N12 C72 C82 C92 -95.7(5)
C22 C72 C82 C92 79.7(5)
O13 C13 C23 C33 -175.3(4)
C63 C13 C23 C33 2.3(6)
O13 C13 C23 C73 2.5(6)
C63 C13 C23 C73 -180.0(4)
C13 C23 C33 C43 -2.1(6)
C73 C23 C33 C43 -180.0(4)
C23 C33 C43 C53 0.8(7)
C33 C43 C53 C63 0.5(7)
C43 C53 C63 C13 -0.3(7)
O13 C13 C63 C53 176.6(4)
C23 C13 C63 C53 -1.1(6)
O23 N13 C73 C23 -174.9(3)
O23 N13 C73 C83 4.7(5)
C33 C23 C73 N13 -162.9(4)
C13 C23 C73 N13 19.3(6)
C33 C23 C73 C83 17.5(6)
C13 C23 C73 C83 -160.3(4)
N13 C73 C83 C93 -111.2(4)
C23 C73 C83 C93 68.4(5)
O14 C14 C24 C34 -179.8(4)
C64 C14 C24 C34 1.9(6)
O14 C14 C24 C74 1.1(6)
C64 C14 C24 C74 -177.1(4)
C14 C24 C34 C44 -1.2(7)
C74 C24 C34 C44 178.0(4)
C24 C34 C44 C54 -1.4(7)
C34 C44 C54 C64 3.2(8)
C44 C54 C64 C14 -2.5(8)
O14 C14 C64 C54 -178.5(4)
C24 C14 C64 C54 -0.2(7)
O24 N14 C74 C24 179.2(3)
O24 N14 C74 C84 -2.1(5)
C34 C24 C74 N14 159.8(4)
C14 C24 C74 N14 -21.2(6)
C34 C24 C74 C84 -19.0(6)
C14 C24 C74 C84 160.1(4)
N14 C74 C84 C94 -82.2(5)
C24 C74 C84 C94 96.5(4)
O15 C15 C25 C35 -179.0(4)
C65 C15 C25 C35 3.2(7)
O15 C15 C25 C75 5.7(8)
C65 C15 C25 C75 -172.0(4)
C15 C25 C35 C45 -1.8(8)
C75 C25 C35 C45 173.6(4)
C25 C35 C45 C55 -0.3(8)
C35 C45 C55 C65 0.9(9)
C45 C55 C65 C15 0.5(9)
O15 C15 C65 C55 179.5(5)
C25 C15 C65 C55 -2.6(7)
O25 N15 C75 C25 170.4(3)
O25 N15 C75 C85 -7.5(6)
C15 C25 C75 N15 -24.3(7)
C35 C25 C75 N15 160.4(4)
C15 C25 C75 C85 153.7(5)
C35 C25 C75 C85 -21.6(6)
N15 C75 C85 C95 -86.9(5)
C25 C75 C85 C95 95.2(5)
O16 C16 C26 C36 -175.9(4)
C66 C16 C26 C36 -0.4(6)
O16 C16 C26 C76 3.6(6)
C66 C16 C26 C76 179.0(4)
C16 C26 C36 C46 0.0(7)
C76 C26 C36 C46 -179.5(4)
C26 C36 C46 C56 -0.5(7)
C36 C46 C56 C66 1.6(7)
C46 C56 C66 C16 -2.1(7)
O16 C16 C66 C56 177.1(4)
C26 C16 C66 C56 1.5(7)
O26 N16 C76 C26 179.3(3)
O26 N16 C76 C86 1.1(6)
C36 C26 C76 N16 -162.2(4)
C16 C26 C76 N16 18.3(6)
C36 C26 C76 C86 16.1(6)
C16 C26 C76 C86 -163.4(4)
N16 C76 C86 C96 90.1(5)
C26 C76 C86 C96 -88.1(5)
O17 C17 C27 C37 -178.7(4)
C67 C17 C27 C37 0.5(6)
O17 C17 C27 C77 -1.2(7)
C67 C17 C27 C77 178.0(4)
C17 C27 C37 C47 -0.2(7)
C77 C27 C37 C47 -177.7(4)
C27 C37 C47 C57 0.5(7)
C37 C47 C57 C67 -1.1(7)
C47 C57 C67 C17 1.5(7)
O17 C17 C67 C57 178.1(4)
C27 C17 C67 C57 -1.1(7)
O27 N17 C77 C27 -176.3(3)
O27 N17 C77 C87 4.1(5)
C37 C27 C77 N17 -156.8(4)
C17 C27 C77 N17 25.7(6)
C37 C27 C77 C87 22.8(6)
C17 C27 C77 C87 -154.7(4)
N17 C77 C87 C97 82.3(5)
C27 C77 C87 C97 -97.3(5)
O18 C18 C28 C38 -179.1(4)
C68 C18 C28 C38 1.7(6)
O18 C18 C28 C78 -0.5(7)
C68 C18 C28 C78 -179.6(4)
C18 C28 C38 C48 -0.4(7)
C78 C28 C38 C48 -179.2(4)
C28 C38 C48 C58 -0.5(8)
C38 C48 C58 C68 0.1(8)
C48 C58 C68 C18 1.2(8)
O18 C18 C68 C58 178.6(4)
C28 C18 C68 C58 -2.1(7)
O28 N18 C78 C88 -0.2(6)
O28 N18 C78 C28 -178.0(3)
C38 C28 C78 N18 159.8(4)
C18 C28 C78 N18 -18.9(7)
C38 C28 C78 C88 -18.1(6)
C18 C28 C78 C88 163.2(4)
N18 C78 C88 C98 -81.4(5)
C28 C78 C88 C98 96.4(5)
O19 C19 C29 C39 -177.6(4)
C69 C19 C29 C39 3.0(7)
O19 C19 C29 C79 3.4(7)
C69 C19 C29 C79 -176.0(4)
C19 C29 C39 C49 0.1(8)
C79 C29 C39 C49 179.1(5)
C29 C39 C49 C59 -3.0(8)
C39 C49 C59 C69 2.9(8)
C49 C59 C69 C19 0.2(8)
O19 C19 C69 C59 177.4(4)
C29 C19 C69 C59 -3.1(7)
O29 N19 C79 C29 173.2(4)
O29 N19 C79 C89 1.5(7)
O29 N19 C79 C817 -23.0(9)
C39 C29 C79 N19 157.2(4)
C19 C29 C79 N19 -23.8(7)
C39 C29 C79 C89 -30.8(7)
C19 C29 C79 C89 148.2(5)
C39 C29 C79 C817 -5.8(10)
C19 C29 C79 C817 173.2(8)
N19 C79 C89 C99 -88.4(6)
C29 C79 C89 C99 99.8(6)
C817 C79 C89 C99 -5(2)
N19 C79 C817 C917 126.0(9)
C29 C79 C817 C917 -70.5(13)
C89 C79 C817 C917 17.1(17)
O110 C110 C210 C310 -180.0(4)
C610 C110 C210 C310 -2.5(6)
O110 C110 C210 C710 -1.8(7)
C610 C110 C210 C710 175.7(4)
C110 C210 C310 C410 2.3(7)
C710 C210 C310 C410 -175.9(4)
C210 C310 C410 C510 -0.6(7)
C310 C410 C510 C610 -1.0(7)
C410 C510 C610 C110 0.8(7)
O110 C110 C610 C510 178.6(4)
C210 C110 C610 C510 1.0(7)
O210 N110 C710 C210 -178.8(4)
O210 N110 C710 C810 0.8(5)
C310 C210 C710 N110 -161.3(4)
C110 C210 C710 N110 20.6(7)
C310 C210 C710 C810 19.1(6)
C110 C210 C710 C810 -159.0(4)
N110 C710 C810 C910 80.1(5)
C210 C710 C810 C910 -100.3(5)
O111 C111 C211 C311 178.5(4)
C611 C111 C211 C311 -2.8(6)
O111 C111 C211 C711 -4.4(6)
C611 C111 C211 C711 174.2(4)
C111 C211 C311 C411 0.3(6)
C711 C211 C311 C411 -176.7(4)
C211 C311 C411 C511 3.1(7)
C311 C411 C511 C611 -4.2(7)
C411 C511 C611 C111 1.7(7)
O111 C111 C611 C511 -179.5(4)
C211 C111 C611 C511 1.8(7)
O211 N111 C711 C211 -174.8(3)
O211 N111 C711 C811 4.9(5)
C311 C211 C711 N111 -158.3(4)
C111 C211 C711 N111 24.7(6)
C311 C211 C711 C811 22.0(6)
C111 C211 C711 C811 -155.0(4)
N111 C711 C811 C911 82.5(5)
C211 C711 C811 C911 -97.8(4)
O112 C112 C212 C312 -178.8(4)
C612 C112 C212 C312 3.0(6)
O112 C112 C212 C712 5.0(7)
C612 C112 C212 C712 -173.2(4)
C112 C212 C312 C412 -2.1(6)
C712 C212 C312 C412 174.4(4)
C212 C312 C412 C512 -1.2(6)
C312 C412 C512 C612 3.6(7)
C412 C512 C612 C112 -2.6(7)
O112 C112 C612 C512 -179.1(4)
C212 C112 C612 C512 -0.7(6)
O212 N112 C712 C212 179.7(3)
O212 N112 C712 C812 -0.8(6)
C312 C212 C712 N112 175.0(4)
C112 C212 C712 N112 -8.8(6)
C312 C212 C712 C812 -4.5(6)
C112 C212 C712 C812 171.7(4)
N112 C712 C812 C912 -91.4(5)
C212 C712 C812 C912 88.1(5)
O113 C113 C213 C313 174.7(4)
C613 C113 C213 C313 -2.8(6)
O113 C113 C213 C713 -4.6(6)
C613 C113 C213 C713 177.9(4)
C113 C213 C313 C413 3.3(6)
C713 C213 C313 C413 -177.3(4)
C213 C313 C413 C513 -1.8(7)
C313 C413 C513 C613 -0.3(7)
C413 C513 C613 C113 0.7(6)
O113 C113 C613 C513 -176.8(3)
C213 C113 C613 C513 0.9(6)
O213 N113 C713 C213 175.0(3)
O213 N113 C713 C813 -6.9(5)
C313 C213 C713 N113 160.6(4)
C113 C213 C713 N113 -20.1(6)
C313 C213 C713 C813 -17.6(6)
C113 C213 C713 C813 161.8(4)
N113 C713 C813 C913 -86.8(5)
C213 C713 C813 C913 91.3(5)
O114 C114 C214 C314 -173.5(4)
C614 C114 C214 C314 3.3(6)
O114 C114 C214 C714 4.7(7)
C614 C114 C214 C714 -178.5(4)
C114 C214 C314 C414 -2.0(7)
C714 C214 C314 C414 179.7(5)
C214 C314 C414 C514 -0.5(8)
C314 C414 C514 C614 1.8(7)
O114 C114 C614 C514 174.8(4)
C214 C114 C614 C514 -2.2(7)
C414 C514 C614 C114 -0.4(7)
O214 N114 C714 C214 179.1(4)
O214 N114 C714 C814 -5.7(7)
O214 N114 C714 C818 23.8(9)
C314 C214 C714 N114 -161.4(4)
C114 C214 C714 N114 20.3(7)
C314 C214 C714 C814 23.3(7)
C114 C214 C714 C814 -154.9(5)
C314 C214 C714 C818 -7.7(9)
C114 C214 C714 C818 174.1(8)
N114 C714 C814 C914 85.0(6)
C214 C714 C814 C914 -99.8(6)
C818 C714 C814 C914 2(2)
N114 C714 C818 C918 -108.5(14)
C214 C714 C818 C918 96.7(15)
C814 C714 C818 C918 2.7(14)
O115 C115 C215 C315 -179.5(4)
C615 C115 C215 C315 0.2(6)
O115 C115 C215 C715 -1.4(6)
C615 C115 C215 C715 178.3(4)
C115 C215 C315 C415 -0.1(6)
C715 C215 C315 C415 -178.2(4)
C215 C315 C415 C515 0.4(7)
C315 C415 C515 C615 -0.7(6)
C415 C515 C615 C115 0.9(7)
O115 C115 C615 C515 179.1(4)
C215 C115 C615 C515 -0.6(6)
O215 N115 C715 C215 -175.9(3)
O215 N115 C715 C815 4.8(5)
C315 C215 C715 N115 -155.6(4)
C115 C215 C715 N115 26.4(6)
C315 C215 C715 C815 23.7(6)
C115 C215 C715 C815 -154.3(4)
N115 C715 C815 C915 86.3(5)
C215 C715 C815 C915 -93.0(5)
O116 C116 C216 C316 -179.4(4)
C616 C116 C216 C316 2.0(6)
O116 C116 C216 C716 2.3(6)
C616 C116 C216 C716 -176.4(4)
C116 C216 C316 C416 -0.7(6)
C716 C216 C316 C416 177.7(4)
C216 C316 C416 C516 -1.7(7)
C316 C416 C516 C616 2.8(7)
C416 C516 C616 C116 -1.5(6)
O116 C116 C616 C516 -179.6(4)
C216 C116 C616 C516 -0.9(6)
O216 N116 C716 C816 -0.5(5)
O216 N116 C716 C216 -177.7(3)
C316 C216 C716 N116 159.9(4)
C116 C216 C716 N116 -21.8(6)
C316 C216 C716 C816 -17.3(6)
C116 C216 C716 C816 161.0(4)
N116 C716 C816 C916 -79.4(5)
C216 C716 C816 C916 97.7(4)
